data_4127313
loop_
_publ_author_name
'Beldjoudi, Yassine'
'Narayanan, Ashwin'
'Roy, Indranil'
'Pearson, Tyler J.'
'Cetin, M. Mustafa'
'Nguyen, Minh T.'
'Krzyaniak, Matthew D.'
'Alsubaie, Fehaid M.'
'Wasielewski, Michael R.'
'Stupp, Samuel I.'
'Stoddart, J. Fraser'

_publ_section_title
;
 Supramolecular Tessellations by a Rigid Naphthalene Diimide Triangle.
;
_journal_name_full 'Journal of the American Chemical Society'
_journal_paper_doi 10.1021/jacs.9b08758
_journal_year 2019
_chemical_absolute_configuration ad
_chemical_formula_moiety 'C60 H42 N6 O12, 0.5(C4 H10 O), 4(C2 H3 N)'
_chemical_formula_sum 'C70 H59 N10 O12.5'
_chemical_formula_weight 1240.27
_space_group_crystal_system monoclinic
_space_group_IT_number 4
_space_group_name_Hall 'P 2yb'
_space_group_name_H-M_alt 'P 1 21 1'
_symmetry_space_group_name_Hall 'P 2yb'
_symmetry_space_group_name_H-M 'P 1 21 1'
_atom_sites_solution_hydrogens geom
_atom_sites_solution_primary dual
_audit_creation_date 2019-07-19
_audit_creation_method
;
Olex2 1.2
(compiled 2018.05.29 svn.r3508 for OlexSys, GUI svn.r5506)
;
_audit_update_record
;
2019-07-19 # Formatted by publCIF

;
_cell_angle_alpha 90
_cell_angle_beta 90.488(2)
_cell_angle_gamma 90
_cell_formula_units_Z 4
_cell_length_a 15.9512(11)
_cell_length_b 15.0324(11)
_cell_length_c 25.0891(17)
_cell_measurement_reflns_used 9918
_cell_measurement_temperature 100(2)
_cell_measurement_theta_max 30.52
_cell_measurement_theta_min 2.46
_cell_volume 6015.8(7)
_computing_cell_refinement 'SAINT V8.38A (?, 2016)'
_computing_data_collection 'SAINT V8.38A (?, 2016)'
_computing_data_reduction 'SAINT V8.38A (?, 2016)'
_computing_molecular_graphics 'Olex2 (Dolomanov et al., 2009)'
_computing_publication_material 'Olex2 (Dolomanov et al., 2009)'
_computing_structure_refinement 'XL (Sheldrick, 2008)'
_computing_structure_solution 'XT (Sheldrick, 2015)'
_diffrn_ambient_temperature 100.02
_diffrn_measured_fraction_theta_full 0.980
_diffrn_measured_fraction_theta_max 0.955
_diffrn_measurement_device_type 'Bruker APEX-II CCD'
_diffrn_measurement_method '\f and \w scans'
_diffrn_radiation_type MoK\a
_diffrn_radiation_wavelength 0.71073
_diffrn_reflns_av_R_equivalents 0.0409
_diffrn_reflns_av_unetI/netI 0.0619
_diffrn_reflns_Laue_measured_fraction_full 0.980
_diffrn_reflns_Laue_measured_fraction_max 0.955
_diffrn_reflns_limit_h_max 22
_diffrn_reflns_limit_h_min -22
_diffrn_reflns_limit_k_max 21
_diffrn_reflns_limit_k_min -21
_diffrn_reflns_limit_l_max 35
_diffrn_reflns_limit_l_min -34
_diffrn_reflns_number 73298
_diffrn_reflns_point_group_measured_fraction_full 0.970
_diffrn_reflns_point_group_measured_fraction_max 0.924
_diffrn_reflns_theta_full 25.242
_diffrn_reflns_theta_max 30.586
_diffrn_reflns_theta_min 1.507
_diffrn_standards_number 0
_exptl_absorpt_coefficient_mu 0.096
_exptl_absorpt_correction_T_max 0.7461
_exptl_absorpt_correction_T_min 0.6786
_exptl_absorpt_correction_type multi-scan
_exptl_absorpt_process_details
;
SADABS-2016/2 (Bruker,2016/2) was used for absorption correction.
wR2(int) was 0.0623 before and 0.0467 after correction.
The Ratio of minimum to maximum transmission is 0.9095.
The \l/2 correction factor is Not present.
;
_exptl_crystal_colour colourless
_exptl_crystal_colour_primary colourless
_exptl_crystal_density_diffrn 1.369
_exptl_crystal_description block
_exptl_crystal_F_000 2596
_exptl_crystal_size_max 0.171
_exptl_crystal_size_mid 0.123
_exptl_crystal_size_min 0.115
_refine_diff_density_max 1.363
_refine_diff_density_min -1.334
_refine_diff_density_rms 0.064
_refine_ls_abs_structure_details
;
 Refined as an inversion twin.
;
_refine_ls_abs_structure_Flack -0.5(7)
_refine_ls_extinction_method none
_refine_ls_goodness_of_fit_ref 1.029
_refine_ls_hydrogen_treatment constr
_refine_ls_matrix_type full
_refine_ls_number_parameters 1707
_refine_ls_number_reflns 34154
_refine_ls_number_restraints 42
_refine_ls_restrained_S_all 1.046
_refine_ls_R_factor_all 0.0732
_refine_ls_R_factor_gt 0.0574
_refine_ls_shift/su_max 0.001
_refine_ls_shift/su_mean 0.000
_refine_ls_structure_factor_coef Fsqd
_refine_ls_weighting_details 'w=1/[\s^2^(Fo^2^)+(0.0783P)^2^+1.8348P] where P=(Fo^2^+2Fc^2^)/3'
_refine_ls_weighting_scheme calc
_refine_ls_wR_factor_gt 0.1387
_refine_ls_wR_factor_ref 0.1480
_reflns_Friedel_coverage 0.869
_reflns_Friedel_fraction_full 0.960
_reflns_Friedel_fraction_max 0.890
_reflns_number_gt 28348
_reflns_number_total 34154
_reflns_threshold_expression 'I > 2\s(I)'
_cod_data_source_file ja9b08758_si_002.cif
_cod_data_source_block yb063nua2
_cod_original_formula_sum 'C70 H59 N10 O12.50'
_cod_database_code 4127313
_publcif_datablock.id {40778cff-0668-400b-82ca-836b2e2a4490}

_shelx_shelxl_version_number 2018/3
_shelx_space_group_comment
;
The symmetry employed for this shelxl refinement is uniquely defined
by the following loop, which should always be used as a source of
symmetry information in preference to the above space-group names.
They are only intended as comments.
;
_shelx_estimated_absorpt_t_max 0.989
_shelx_estimated_absorpt_t_min 0.984
_olex2_refinement_description
;
1. Twinned data refinement
 Scales: 1.5(7)
 -0.5(7)
2. Fixed Uiso
 At 1.2 times of:
  All C(H) groups, All C(H,H) groups, All C(H,H,H,H) groups
 At 1.5 times of:
  All C(H,H,H) groups, All C(H,H,H,H,H,H) groups
3. Restrained distances
 C137-C3AA
 1.54 with sigma of 0.02
 C137-C054
 1.54 with sigma of 0.02
 C138-C1AA
 1.54 with sigma of 0.01
 C138-C04X
 1.54 with sigma of 0.01
 C137-C0AA
 1.54 with sigma of 0.01
4. Uiso/Uaniso restraints and constraints
Uanis(C138) \\sim Ueq, Uanis(C1AA) \\sim Ueq: with sigma of 0.025 and sigma for
terminal atoms of 0.2
Uanis(C1AA) \\sim Ueq: with sigma of 0.02 and sigma for terminal atoms of 0.01
Uanis(C3AA) \\sim Ueq: with sigma of 0.02 and sigma for terminal atoms of 0.01
Uanis(C138) \\sim Ueq: with sigma of 0.01 and sigma for terminal atoms of 0.01
Uanis(C137) \\sim Ueq: with sigma of 0.01 and sigma for terminal atoms of 0.01
Uanis(C0AA) \\sim Ueq: with sigma of 0.01 and sigma for terminal atoms of 0.01
Uanis(O25) \\sim Ueq: with sigma of 0.05 and sigma for terminal atoms of 0.05
Uanis(C137) = Uanis(C138)
Uanis(C04X) = Uanis(C1AA)
Uanis(C054) = Uanis(C3AA)
5. Others
 Fixed Sof: H13A(0.5) H13B(0.5) H13C(0.5) H13D(0.5) C1AA(0.5) H1AA(0.5)
 H1AC(0.5) H1AB(0.5) C3AA(0.33333) H3AA(0.33333) H3AB(0.33333) H3AC(0.33333)
 C04X(0.5) H04A(0.5) H04B(0.5) H04C(0.5) H13E(0.5) H13F(0.5) H13G(0.5)
 H13H(0.5) C054(0.33333) H05A(0.33333) H05B(0.33333) H05C(0.33333) C1A(0.5)
 N16A(0.5) N16B(0.5) H12F(0.5) H12G(0.5) H12H(0.5) H12C(0.5) H12D(0.5)
 H12E(0.5) C128(0.5) C0AA(0.33333) H0AA(0.33333) H0AB(0.33333) H0AC(0.33333)
 Fixed Uiso: H3AA(0.14718) H3AB(0.14718) H3AC(0.14718)
6.a Ternary CH refined with riding coordinates:
 C43(H43), C48(H48), C49(H49), C50(H50), C55(H55), C56(H56), C103(H103),
 C104(H104), C109(H109), C110(H110), C115(H115), C116(H116)
6.b Secondary CH2 refined with riding coordinates:
 C44(H44A,H44B), C45(H45A,H45B), C46(H46A,H46B), C47(H47A,H47B), C51(H51A,
 H51B), C52(H52A,H52B), C53(H53A,H53B), C54(H54A,H54B), C57(H57A,H57B),
 C58(H58A,H58B), C59(H59A,H59B), C60(H60A,H60B), C105(H10A,H10B), C106(H10C,
 H10D), C107(H10E,H10F), C108(H10G,H10H), C111(H11A,H11B), C112(H11C,H11D),
 C113(H11E,H11F), C114(H11G,H11H), C117(H11I,H11J), C118(H11K,H11L), C119(H11M,
 H11N), C120(H12A,H12B), C138(H13A,H13B), C138(H13C,H13D), C137(H13E,H13F),
 C137(H13G,H13H)
6.c Aromatic/amide H refined with riding coordinates:
 C6(H6), C7(H7), C11(H11), C12(H12), C18(H18), C19(H19), C24(H24), C25(H25),
 C34(H34), C35(H35), C38(H38), C39(H39), C66(H66), C67(H67), C71(H71), C72(H72),
  C80(H80), C81(H81), C85(H85), C86(H86), C94(H94), C95(H95), C99(H99),
 C100(H100)
6.d Idealised Me refined as rotating group:
 C1AA(H1AA,H1AC,H1AB), C3AA(H3AA,H3AB,H3AC), C04X(H04A,H04B,H04C), C054(H05A,
 H05B,H05C), C127(H12F,H12G,H12H), C127(H12C,H12D,H12E), C136(H13I,H13J,H13K),
 C126(H12I,H12J,H12K), C134(H13L,H13M,H13N), C130(H13O,H13P,H13Q), C132(H13R,
 H13S,H13T), C122(H12L,H12M,H12N), C124(H12O,H12P,H12Q), C0AA(H0AA,H0AB,H0AC)
;
_olex2_submission_special_instructions 'No special instructions were received'
_publcif_info_exptl_table_max_cols 4
_publcif_info_exptl_table_use_headnotes n
_publcif_funding_html
;
;

loop_
_space_group_symop_operation_xyz
'x, y, z'
'-x, y+1/2, -z'

loop_
_atom_site_label
_atom_site_type_symbol
_atom_site_fract_x
_atom_site_fract_y
_atom_site_fract_z
_atom_site_U_iso_or_equiv
_atom_site_adp_type
_atom_site_occupancy
_atom_site_site_symmetry_order
_atom_site_calc_flag
_atom_site_refinement_flags_posn
_atom_site_refinement_flags_adp
_atom_site_refinement_flags_occupancy
_atom_site_disorder_assembly
_atom_site_disorder_group
C1 C 0.8197(2) 0.6552(2) 1.07198(12) 0.0171(6) Uani 1 1 d . . . . .
N1 N 0.89886(16) 0.61429(18) 1.06827(10) 0.0152(5) Uani 1 1 d . . . . .
O1 O 0.78081(16) 0.65473(18) 1.11336(9) 0.0250(5) Uani 1 1 d . . . . .
C2 C 0.9499(2) 0.6190(2) 1.02316(12) 0.0183(6) Uani 1 1 d . . . . .
N2 N 0.72939(16) 0.81163(17) 0.83457(9) 0.0137(5) Uani 1 1 d . . . . .
O2 O 1.02134(15) 0.59102(18) 1.02396(10) 0.0258(5) Uani 1 1 d . . . . .
C3 C 0.91368(19) 0.6602(2) 0.97452(12) 0.0176(6) Uani 1 1 d . . . . .
N3 N 0.59062(16) 0.72913(17) 0.77411(10) 0.0154(5) Uani 1 1 d . . . . .
O3 O 0.61461(15) 0.85405(16) 0.88143(8) 0.0196(5) Uani 1 1 d . . . . .
C4 C 0.83347(19) 0.6996(2) 0.97598(12) 0.0159(6) Uani 1 1 d . . . . .
N4 N 0.52798(17) 0.27213(17) 0.83053(10) 0.0166(5) Uani 1 1 d . . . . .
O4 O 0.85164(15) 0.77862(17) 0.79120(9) 0.0224(5) Uani 1 1 d . . . . .
C5 C 0.78639(19) 0.7005(2) 1.02344(11) 0.0158(6) Uani 1 1 d . . . . .
N5 N 0.59030(16) 0.19105(18) 0.93133(10) 0.0161(5) Uani 1 1 d . . . . .
O5 O 0.46968(15) 0.76168(16) 0.81851(10) 0.0224(5) Uani 1 1 d . . . . .
C6 C 0.7085(2) 0.7401(2) 1.02407(12) 0.0178(6) Uani 1 1 d . . . . .
H6 H 0.677327 0.741214 1.056170 0.021 Uiso 1 1 calc R . . . .
N6 N 0.89890(16) 0.41748(18) 1.08073(10) 0.0152(5) Uani 1 1 d . . . . .
O6 O 0.69678(16) 0.69094(16) 0.71799(10) 0.0243(5) Uani 1 1 d . . . . .
C7 C 0.6747(2) 0.7788(2) 0.97759(12) 0.0169(6) Uani 1 1 d . . . . .
H7 H 0.620950 0.806055 0.978494 0.020 Uiso 1 1 calc R . . . .
O7 O 0.43176(16) 0.31198(16) 0.89290(10) 0.0251(5) Uani 1 1 d . . . . .
C8 C 0.71929(19) 0.7773(2) 0.93057(11) 0.0153(5) Uani 1 1 d . . . . .
O8 O 0.61364(17) 0.23666(16) 0.76088(9) 0.0257(5) Uani 1 1 d . . . . .
C9 C 0.79957(19) 0.7389(2) 0.92929(11) 0.0153(5) Uani 1 1 d . . . . .
O9 O 0.50077(15) 0.19964(17) 1.00195(10) 0.0234(5) Uani 1 1 d . . . . .
C10 C 0.8465(2) 0.7370(2) 0.88186(12) 0.0175(6) Uani 1 1 d . . . . .
O10 O 0.68879(15) 0.15057(17) 0.87058(9) 0.0225(5) Uani 1 1 d . . . . .
C11 C 0.9252(2) 0.6987(2) 0.88140(13) 0.0230(7) Uani 1 1 d . . . . .
H11 H 0.956702 0.698425 0.849452 0.028 Uiso 1 1 calc R . . . .
O11 O 0.80484(15) 0.43671(16) 1.14792(9) 0.0197(5) Uani 1 1 d . . . . .
C12 C 0.9590(2) 0.6600(3) 0.92810(13) 0.0235(7) Uani 1 1 d . . . . .
H12 H 1.013138 0.633659 0.927475 0.028 Uiso 1 1 calc R . . . .
O12 O 0.99864(15) 0.37249(19) 1.02143(9) 0.0262(5) Uani 1 1 d . . . . .
C13 C 0.8114(2) 0.7766(2) 0.83233(12) 0.0162(6) Uani 1 1 d . . . . .
C14 C 0.68262(19) 0.81746(19) 0.88154(11) 0.0140(5) Uani 1 1 d . . . . .
C15 C 0.51995(19) 0.7059(2) 0.80512(12) 0.0167(6) Uani 1 1 d . . . . .
C16 C 0.6404(2) 0.6673(2) 0.74710(12) 0.0177(6) Uani 1 1 d . . . . .
C17 C 0.62183(19) 0.5712(2) 0.75556(12) 0.0161(6) Uani 1 1 d . . . . .
C18 C 0.6666(2) 0.5070(2) 0.72925(12) 0.0192(6) Uani 1 1 d . . . . .
H18 H 0.707834 0.524140 0.704110 0.023 Uiso 1 1 calc R . . . .
C19 C 0.6522(2) 0.4164(2) 0.73911(12) 0.0202(6) Uani 1 1 d . . . . .
H19 H 0.682033 0.372737 0.719550 0.024 Uiso 1 1 calc R . . . .
C20 C 0.59508(19) 0.3904(2) 0.77700(12) 0.0162(6) Uani 1 1 d . . . . .
C21 C 0.54955(19) 0.4552(2) 0.80498(12) 0.0152(5) Uani 1 1 d . . . . .
C22 C 0.56078(18) 0.5462(2) 0.79344(11) 0.0143(5) Uani 1 1 d . . . . .
C23 C 0.51205(19) 0.6110(2) 0.81982(12) 0.0153(5) Uani 1 1 d . . . . .
C24 C 0.4558(2) 0.5852(2) 0.85864(12) 0.0175(6) Uani 1 1 d . . . . .
H24 H 0.422643 0.628544 0.876230 0.021 Uiso 1 1 calc R . . . .
C25 C 0.4477(2) 0.4944(2) 0.87202(12) 0.0178(6) Uani 1 1 d . . . . .
H25 H 0.411255 0.477508 0.900009 0.021 Uiso 1 1 calc R . . . .
C26 C 0.4916(2) 0.4303(2) 0.84526(12) 0.0170(6) Uani 1 1 d . . . . .
C27 C 0.5811(2) 0.2942(2) 0.78764(12) 0.0177(6) Uani 1 1 d . . . . .
C28 C 0.4800(2) 0.3348(2) 0.85881(12) 0.0180(6) Uani 1 1 d . . . . .
C29 C 0.5699(2) 0.2142(2) 0.98401(12) 0.0171(6) Uani 1 1 d . . . . .
C30 C 0.67248(19) 0.1875(2) 0.91213(12) 0.0162(6) Uani 1 1 d . . . . .
C31 C 0.73793(19) 0.2327(2) 0.94475(12) 0.0154(6) Uani 1 1 d . . . . .
C32 C 0.7174(2) 0.2680(2) 0.99540(12) 0.0153(5) Uani 1 1 d . . . . .
C33 C 0.63628(19) 0.2585(2) 1.01633(12) 0.0152(5) Uani 1 1 d . . . . .
C34 C 0.6182(2) 0.2905(2) 1.06635(12) 0.0163(6) Uani 1 1 d . . . . .
H34 H 0.563803 0.282494 1.080674 0.020 Uiso 1 1 calc R . . . .
C35 C 0.6801(2) 0.3351(2) 1.09620(12) 0.0161(6) Uani 1 1 d . . . . .
H35 H 0.667558 0.356231 1.130918 0.019 Uiso 1 1 calc R . . . .
C36 C 0.75881(19) 0.34826(19) 1.07545(11) 0.0143(5) Uani 1 1 d . . . . .
C37 C 0.77979(19) 0.31264(19) 1.02521(11) 0.0139(5) Uani 1 1 d . . . . .
C38 C 0.8806(2) 0.2829(2) 0.95614(12) 0.0181(6) Uani 1 1 d . . . . .
H38 H 0.936143 0.286365 0.942991 0.022 Uiso 1 1 calc R . . . .
C39 C 0.8183(2) 0.2399(2) 0.92611(12) 0.0186(6) Uani 1 1 d . . . . .
H39 H 0.831824 0.215348 0.892369 0.022 Uiso 1 1 calc R . . . .
C40 C 0.8614(2) 0.3203(2) 1.00485(12) 0.0159(6) Uani 1 1 d . . . . .
C41 C 0.9260(2) 0.3702(2) 1.03529(12) 0.0167(6) Uani 1 1 d . . . . .
C42 C 0.82105(19) 0.4034(2) 1.10492(11) 0.0153(5) Uani 1 1 d . . . . .
C43 C 0.9315(2) 0.5699(2) 1.11731(11) 0.0157(6) Uani 1 1 d . . . . .
H43 H 0.884118 0.566572 1.143081 0.019 Uiso 1 1 calc R . . . .
C44 C 1.0011(2) 0.6261(2) 1.14367(13) 0.0241(7) Uani 1 1 d . . . . .
H44A H 1.047086 0.634958 1.117972 0.029 Uiso 1 1 calc R . . . .
H44B H 0.978283 0.685381 1.152895 0.029 Uiso 1 1 calc R . . . .
C45 C 1.0360(2) 0.5820(3) 1.19402(14) 0.0283(8) Uani 1 1 d . . . . .
H45A H 1.083706 0.617488 1.207955 0.034 Uiso 1 1 calc R . . . .
H45B H 0.992113 0.580731 1.221654 0.034 Uiso 1 1 calc R . . . .
C46 C 1.0652(2) 0.4877(3) 1.18267(13) 0.0236(7) Uani 1 1 d . . . . .
H46A H 1.086217 0.460088 1.216023 0.028 Uiso 1 1 calc R . . . .
H46B H 1.111845 0.489161 1.156885 0.028 Uiso 1 1 calc R . . . .
C47 C 0.9931(2) 0.4323(2) 1.15992(12) 0.0187(6) Uani 1 1 d . . . . .
H47A H 0.946727 0.429919 1.185865 0.022 Uiso 1 1 calc R . . . .
H47B H 1.012402 0.370757 1.153223 0.022 Uiso 1 1 calc R . . . .
C48 C 0.96193(19) 0.4743(2) 1.10768(11) 0.0148(5) Uani 1 1 d . . . . .
H48 H 1.011280 0.478145 1.083482 0.018 Uiso 1 1 calc R . . . .
C49 C 0.69739(19) 0.8529(2) 0.78433(11) 0.0140(5) Uani 1 1 d . . . . .
H49 H 0.735398 0.833398 0.755058 0.017 Uiso 1 1 calc R . . . .
C50 C 0.6078(2) 0.8255(2) 0.76803(12) 0.0155(5) Uani 1 1 d . . . . .
H50 H 0.568590 0.857737 0.792201 0.019 Uiso 1 1 calc R . . . .
C51 C 0.5908(2) 0.8599(2) 0.71113(12) 0.0219(7) Uani 1 1 d . . . . .
H51A H 0.631370 0.832865 0.686258 0.026 Uiso 1 1 calc R . . . .
H51B H 0.533663 0.842381 0.699599 0.026 Uiso 1 1 calc R . . . .
C52 C 0.5990(2) 0.9612(2) 0.70947(13) 0.0243(7) Uani 1 1 d . . . . .
H52A H 0.591872 0.981833 0.672236 0.029 Uiso 1 1 calc R . . . .
H52B H 0.553792 0.988058 0.730951 0.029 Uiso 1 1 calc R . . . .
C53 C 0.6838(2) 0.9926(3) 0.73090(14) 0.0270(7) Uani 1 1 d . . . . .
H53A H 0.684451 1.058397 0.732528 0.032 Uiso 1 1 calc R . . . .
H53B H 0.728574 0.973438 0.706324 0.032 Uiso 1 1 calc R . . . .
C54 C 0.7014(2) 0.9547(2) 0.78660(13) 0.0198(6) Uani 1 1 d . . . . .
H54A H 0.757598 0.973790 0.799111 0.024 Uiso 1 1 calc R . . . .
H54B H 0.659302 0.977314 0.811997 0.024 Uiso 1 1 calc R . . . .
C55 C 0.5160(2) 0.1755(2) 0.84141(12) 0.0181(6) Uani 1 1 d . . . . .
H55 H 0.561867 0.143210 0.822554 0.022 Uiso 1 1 calc R . . . .
C56 C 0.52148(19) 0.1487(2) 0.90002(12) 0.0164(6) Uani 1 1 d . . . . .
H56 H 0.467546 0.166889 0.916886 0.020 Uiso 1 1 calc R . . . .
C57 C 0.5264(2) 0.0466(2) 0.90341(13) 0.0197(6) Uani 1 1 d . . . . .
H57A H 0.576086 0.025195 0.883782 0.024 Uiso 1 1 calc R . . . .
H57B H 0.532398 0.028079 0.941112 0.024 Uiso 1 1 calc R . . . .
C58 C 0.4473(2) 0.0063(2) 0.87942(14) 0.0236(7) Uani 1 1 d . . . . .
H58A H 0.398920 0.021449 0.902159 0.028 Uiso 1 1 calc R . . . .
H58B H 0.452833 -0.059329 0.878933 0.028 Uiso 1 1 calc R . . . .
C59 C 0.4304(2) 0.0393(2) 0.82301(15) 0.0255(7) Uani 1 1 d . . . . .
H59A H 0.374693 0.017832 0.811075 0.031 Uiso 1 1 calc R . . . .
H59B H 0.472894 0.013697 0.798873 0.031 Uiso 1 1 calc R . . . .
C60 C 0.4328(2) 0.1407(2) 0.81864(14) 0.0232(7) Uani 1 1 d . . . . .
H60A H 0.385520 0.166657 0.838625 0.028 Uiso 1 1 calc R . . . .
H60B H 0.427033 0.158574 0.780821 0.028 Uiso 1 1 calc R . . . .
N7 N 0.26763(16) 0.44415(18) 0.77716(10) 0.0164(5) Uani 1 1 d . . . . .
N8 N 0.59697(17) 0.47696(17) 0.59077(10) 0.0169(5) Uani 1 1 d . . . . .
N9 N 0.57261(17) 0.51083(17) 0.47790(10) 0.0174(5) Uani 1 1 d . . . . .
N10 N 0.15858(17) 0.40713(17) 0.39668(10) 0.0159(5) Uani 1 1 d . . . . .
N11 N 0.01390(17) 0.42915(17) 0.46455(9) 0.0148(5) Uani 1 1 d . . . . .
N12 N 0.09902(17) 0.40149(18) 0.74089(9) 0.0169(5) Uani 1 1 d . . . . .
O13 O 0.28604(15) 0.59199(16) 0.79479(9) 0.0218(5) Uani 1 1 d . . . . .
O14 O 0.26861(16) 0.29343(17) 0.76795(10) 0.0250(5) Uani 1 1 d . . . . .
O15 O 0.57954(17) 0.62748(16) 0.59053(10) 0.0258(5) Uani 1 1 d . . . . .
O16 O 0.6197(2) 0.32828(19) 0.60014(15) 0.0471(9) Uani 1 1 d . . . . .
O17 O 0.54837(16) 0.65768(16) 0.45932(10) 0.0258(5) Uani 1 1 d . . . . .
O18 O 0.60471(16) 0.36334(17) 0.47493(12) 0.0299(6) Uani 1 1 d . . . . .
O19 O 0.18133(16) 0.26423(17) 0.42396(12) 0.0327(6) Uani 1 1 d . . . . .
O20 O 0.14361(15) 0.54880(16) 0.36435(9) 0.0230(5) Uani 1 1 d . . . . .
O21 O -0.02018(18) 0.28189(16) 0.46409(9) 0.0261(5) Uani 1 1 d . . . . .
O22 O 0.05253(19) 0.57509(16) 0.46715(9) 0.0283(6) Uani 1 1 d . . . . .
O23 O 0.10747(16) 0.55247(16) 0.74445(9) 0.0237(5) Uani 1 1 d . . . . .
O24 O 0.05870(16) 0.25488(16) 0.73973(9) 0.0240(5) Uani 1 1 d . . . . .
C61 C 0.30384(19) 0.5285(2) 0.76769(12) 0.0164(6) Uani 1 1 d . . . . .
C62 C 0.2981(2) 0.3647(2) 0.75535(12) 0.0178(6) Uani 1 1 d . . . . .
C63 C 0.3683(2) 0.3718(2) 0.71686(11) 0.0154(6) Uani 1 1 d . . . . .
C64 C 0.39816(19) 0.4567(2) 0.70178(11) 0.0140(5) Uani 1 1 d . . . . .
C65 C 0.36507(19) 0.5346(2) 0.72402(11) 0.0152(5) Uani 1 1 d . . . . .
C66 C 0.3916(2) 0.6173(2) 0.70664(12) 0.0178(6) Uani 1 1 d . . . . .
H66 H 0.368201 0.669865 0.721418 0.021 Uiso 1 1 calc R . . . .
C67 C 0.4532(2) 0.6234(2) 0.66711(12) 0.0182(6) Uani 1 1 d . . . . .
H67 H 0.469687 0.680066 0.654189 0.022 Uiso 1 1 calc R . . . .
C68 C 0.48977(19) 0.5476(2) 0.64694(12) 0.0156(5) Uani 1 1 d . . . . .
C69 C 0.46331(19) 0.4633(2) 0.66414(11) 0.0149(5) Uani 1 1 d . . . . .
C70 C 0.5016(2) 0.3847(2) 0.64455(13) 0.0195(6) Uani 1 1 d . . . . .
C71 C 0.4711(2) 0.3026(2) 0.65957(14) 0.0228(7) Uani 1 1 d . . . . .
H71 H 0.496046 0.249961 0.645988 0.027 Uiso 1 1 calc R . . . .
C72 C 0.4029(2) 0.2964(2) 0.69511(13) 0.0203(6) Uani 1 1 d . . . . .
H72 H 0.380898 0.239645 0.704024 0.024 Uiso 1 1 calc R . . . .
C73 C 0.5764(2) 0.3917(2) 0.60999(14) 0.0234(7) Uani 1 1 d . . . . .
C74 C 0.55779(19) 0.5553(2) 0.60724(12) 0.0169(6) Uani 1 1 d . . . . .
C75 C 0.5516(2) 0.4210(2) 0.46996(13) 0.0193(6) Uani 1 1 d . . . . .
C76 C 0.5219(2) 0.5815(2) 0.45962(12) 0.0196(6) Uani 1 1 d . . . . .
C77 C 0.4358(2) 0.5593(2) 0.44131(12) 0.0174(6) Uani 1 1 d . . . . .
C78 C 0.40858(19) 0.4704(2) 0.44228(11) 0.0147(5) Uani 1 1 d . . . . .
C79 C 0.4633(2) 0.4007(2) 0.45652(12) 0.0169(6) Uani 1 1 d . . . . .
C80 C 0.4356(2) 0.3145(2) 0.45829(14) 0.0199(6) Uani 1 1 d . . . . .
H80 H 0.473280 0.267976 0.467672 0.024 Uiso 1 1 calc R . . . .
C81 C 0.3510(2) 0.2947(2) 0.44617(13) 0.0195(6) Uani 1 1 d . . . . .
H81 H 0.331473 0.235222 0.448824 0.023 Uiso 1 1 calc R . . . .
C82 C 0.2970(2) 0.3609(2) 0.43062(12) 0.0157(6) Uani 1 1 d . . . . .
C83 C 0.3252(2) 0.4502(2) 0.42740(11) 0.0152(5) Uani 1 1 d . . . . .
C84 C 0.2717(2) 0.5180(2) 0.40889(12) 0.0165(6) Uani 1 1 d . . . . .
C85 C 0.3000(2) 0.6048(2) 0.40787(13) 0.0210(6) Uani 1 1 d . . . . .
H85 H 0.263882 0.650818 0.395603 0.025 Uiso 1 1 calc R . . . .
C86 C 0.3815(2) 0.6254(2) 0.42477(13) 0.0210(6) Uani 1 1 d . . . . .
H86 H 0.399614 0.685553 0.424877 0.025 Uiso 1 1 calc R . . . .
C87 C 0.1869(2) 0.4949(2) 0.38808(12) 0.0164(6) Uani 1 1 d . . . . .
C88 C 0.2092(2) 0.3389(2) 0.41744(13) 0.0184(6) Uani 1 1 d . . . . .
C89 C 0.0029(2) 0.3461(2) 0.48930(11) 0.0176(6) Uani 1 1 d . . . . .
C90 C 0.0406(2) 0.5066(2) 0.49127(11) 0.0156(6) Uani 1 1 d . . . . .
C91 C 0.05431(19) 0.5004(2) 0.54952(11) 0.0147(5) Uani 1 1 d . . . . .
C92 C 0.04622(19) 0.4183(2) 0.57552(11) 0.0140(5) Uani 1 1 d . . . . .
C93 C 0.0209(2) 0.3412(2) 0.54751(11) 0.0168(6) Uani 1 1 d . . . . .
C94 C 0.0121(2) 0.2613(2) 0.57341(12) 0.0232(7) Uani 1 1 d . . . . .
H94 H -0.005098 0.209948 0.554186 0.028 Uiso 1 1 calc R . . . .
C95 C 0.0289(2) 0.2557(2) 0.62884(12) 0.0209(6) Uani 1 1 d . . . . .
H95 H 0.023721 0.200130 0.646595 0.025 Uiso 1 1 calc R . . . .
C96 C 0.0525(2) 0.3299(2) 0.65706(11) 0.0161(6) Uani 1 1 d . . . . .
C97 C 0.06184(19) 0.4125(2) 0.63119(11) 0.0142(5) Uani 1 1 d . . . . .
C98 C 0.0836(2) 0.4905(2) 0.65932(11) 0.0159(6) Uani 1 1 d . . . . .
C99 C 0.0909(2) 0.5706(2) 0.63318(12) 0.0182(6) Uani 1 1 d . . . . .
H99 H 0.105839 0.622441 0.652732 0.022 Uiso 1 1 calc R . . . .
C100 C 0.0767(2) 0.5766(2) 0.57801(12) 0.0183(6) Uani 1 1 d . . . . .
H100 H 0.082259 0.632093 0.560228 0.022 Uiso 1 1 calc R . . . .
C101 C 0.0695(2) 0.3241(2) 0.71532(12) 0.0172(6) Uani 1 1 d . . . . .
C102 C 0.0974(2) 0.4858(2) 0.71789(12) 0.0167(6) Uani 1 1 d . . . . .
C103 C 0.19866(19) 0.4430(2) 0.81646(11) 0.0165(6) Uani 1 1 d . . . . .
H103 H 0.180618 0.506089 0.821505 0.020 Uiso 1 1 calc R . . . .
C104 C 0.1204(2) 0.3906(2) 0.79836(11) 0.0180(6) Uani 1 1 d . . . . .
H104 H 0.132543 0.326141 0.804372 0.022 Uiso 1 1 calc R . . . .
C105 C 0.0480(2) 0.4156(3) 0.83482(12) 0.0221(7) Uani 1 1 d . . . . .
H10A H -0.003702 0.384508 0.823145 0.027 Uiso 1 1 calc R . . . .
H10B H 0.037694 0.480477 0.832901 0.027 Uiso 1 1 calc R . . . .
C106 C 0.0701(2) 0.3890(3) 0.89232(12) 0.0247(7) Uani 1 1 d . . . . .
H10C H 0.025281 0.409944 0.916329 0.030 Uiso 1 1 calc R . . . .
H10D H 0.072521 0.323326 0.894813 0.030 Uiso 1 1 calc R . . . .
C107 C 0.1538(2) 0.4278(3) 0.91081(12) 0.0240(7) Uani 1 1 d . . . . .
H10E H 0.168672 0.402573 0.946101 0.029 Uiso 1 1 calc R . . . .
H10F H 0.148048 0.492977 0.914933 0.029 Uiso 1 1 calc R . . . .
C108 C 0.2247(2) 0.4079(3) 0.87145(12) 0.0224(7) Uani 1 1 d . . . . .
H10G H 0.277053 0.437340 0.883440 0.027 Uiso 1 1 calc R . . . .
H10H H 0.234844 0.343044 0.869684 0.027 Uiso 1 1 calc R . . . .
C109 C 0.6712(2) 0.4830(2) 0.55474(12) 0.0179(6) Uani 1 1 d . . . . .
H109 H 0.686096 0.420751 0.544347 0.022 Uiso 1 1 calc R . . . .
C110 C 0.65375(19) 0.5348(2) 0.50262(12) 0.0178(6) Uani 1 1 d . . . . .
H110 H 0.650112 0.599072 0.512517 0.021 Uiso 1 1 calc R . . . .
C111 C 0.7290(2) 0.5253(2) 0.46558(13) 0.0230(7) Uani 1 1 d . . . . .
H11A H 0.718029 0.557276 0.431731 0.028 Uiso 1 1 calc R . . . .
H11B H 0.738727 0.461788 0.457290 0.028 Uiso 1 1 calc R . . . .
C112 C 0.8068(2) 0.5648(3) 0.49362(14) 0.0256(7) Uani 1 1 d . . . . .
H11C H 0.856121 0.558212 0.470217 0.031 Uiso 1 1 calc R . . . .
H11D H 0.797847 0.629130 0.499856 0.031 Uiso 1 1 calc R . . . .
C113 C 0.8243(2) 0.5191(3) 0.54629(14) 0.0251(7) Uani 1 1 d . . . . .
H11E H 0.872692 0.548215 0.564050 0.030 Uiso 1 1 calc R . . . .
H11F H 0.839443 0.456237 0.539621 0.030 Uiso 1 1 calc R . . . .
C114 C 0.7482(2) 0.5225(2) 0.58339(13) 0.0214(6) Uani 1 1 d . . . . .
H11G H 0.736709 0.584907 0.593610 0.026 Uiso 1 1 calc R . . . .
H11H H 0.760354 0.488249 0.616265 0.026 Uiso 1 1 calc R . . . .
C115 C 0.07278(19) 0.3808(2) 0.37831(11) 0.0153(5) Uani 1 1 d . . . . .
H115 H 0.064327 0.317636 0.389640 0.018 Uiso 1 1 calc R . . . .
C116 C 0.0047(2) 0.4359(2) 0.40543(11) 0.0158(6) Uani 1 1 d . . . . .
H116 H 0.014438 0.499492 0.395601 0.019 Uiso 1 1 calc R . . . .
C117 C -0.0837(2) 0.4111(3) 0.38542(13) 0.0239(7) Uani 1 1 d . . . . .
H11I H -0.098131 0.350497 0.397819 0.029 Uiso 1 1 calc R . . . .
H11J H -0.125141 0.453146 0.400225 0.029 Uiso 1 1 calc R . . . .
C118 C -0.0872(2) 0.4142(3) 0.32440(14) 0.0271(7) Uani 1 1 d . . . . .
H11K H -0.143853 0.396789 0.311847 0.033 Uiso 1 1 calc R . . . .
H11L H -0.076269 0.475713 0.312113 0.033 Uiso 1 1 calc R . . . .
C119 C -0.0221(2) 0.3514(3) 0.30084(12) 0.0254(7) Uani 1 1 d . . . . .
H11M H -0.026868 0.351320 0.261469 0.030 Uiso 1 1 calc R . . . .
H11N H -0.031910 0.290045 0.313720 0.030 Uiso 1 1 calc R . . . .
C120 C 0.0656(2) 0.3824(3) 0.31777(12) 0.0238(7) Uani 1 1 d . . . . .
H12A H 0.108390 0.342699 0.302165 0.029 Uiso 1 1 calc R . . . .
H12B H 0.075551 0.443480 0.304536 0.029 Uiso 1 1 calc R . . . .
C138 C 0.6875(5) 0.5127(9) 0.9806(3) 0.119(2) Uani 1 1 d D U . . .
H13A H 0.714497 0.470643 1.005842 0.143 Uiso 0.5 1 calc R . P A 1
H13B H 0.703721 0.575140 0.987734 0.143 Uiso 0.5 1 calc R . P A 1
H13C H 0.666937 0.574343 0.985007 0.143 Uiso 0.5 1 calc R . P B 2
H13D H 0.653185 0.471686 1.002306 0.143 Uiso 0.5 1 calc R . P B 2
C1AA C 0.7679(5) 0.5057(6) 0.9919(3) 0.0318(12) Uani 0.5 1 d D U P C 2
H1AA H 0.774960 0.480444 1.027720 0.048 Uiso 0.5 1 calc GR . P C 2
H1AC H 0.793900 0.564686 0.990728 0.048 Uiso 0.5 1 calc GR . P C 2
H1AB H 0.794678 0.466677 0.965831 0.048 Uiso 0.5 1 calc GR . P C 2
C3AA C 0.8435(6) 0.4804(7) 0.8656(4) 0.0225(14) Uani 0.3333 1 d D U P D 2
H3AA H 0.880263 0.517413 0.843664 0.147 Uiso 0.3333 1 calc GR . P D 2
H3AB H 0.840987 0.420200 0.850698 0.147 Uiso 0.3333 1 calc GR . P D 2
H3AC H 0.865800 0.477847 0.902085 0.147 Uiso 0.3333 1 calc GR . P D 2
C04X C 0.6029(5) 0.4988(6) 0.9717(3) 0.0318(12) Uani 0.5 1 d D . P C 1
H04A H 0.588956 0.513398 0.934606 0.048 Uiso 0.5 1 calc GR . P C 1
H04B H 0.570418 0.536799 0.995605 0.048 Uiso 0.5 1 calc GR . P C 1
H04C H 0.589332 0.436243 0.978558 0.048 Uiso 0.5 1 calc GR . P C 1
O25 O 0.6898(8) 0.4824(11) 0.9171(4) 0.346(11) Uani 1 1 d . U . . .
C137 C 0.7660(7) 0.5159(7) 0.8660(3) 0.119(2) Uani 1 1 d D U . . .
H13E H 0.823048 0.528515 0.879952 0.143 Uiso 0.5 1 calc R . P D 1
H13F H 0.767498 0.476710 0.834318 0.143 Uiso 0.5 1 calc R . P D 1
H13G H 0.740068 0.503469 0.830822 0.143 Uiso 0.5 1 calc R . P D 2
H13H H 0.772662 0.581195 0.868652 0.143 Uiso 0.5 1 calc R . P D 2
C054 C 0.7146(6) 0.5908(6) 0.8605(4) 0.0225(14) Uani 0.3333 1 d D . P D 1
H05A H 0.728834 0.622421 0.827625 0.034 Uiso 0.3333 1 calc GR . P D 1
H05B H 0.723087 0.630397 0.891095 0.034 Uiso 0.3333 1 calc GR . P D 1
H05C H 0.655743 0.572107 0.858860 0.034 Uiso 0.3333 1 calc GR . P D 1
C1A C 0.8358(5) 0.2682(5) 0.7572(3) 0.0264(14) Uani 0.5 1 d . . P E 2
N16A N 0.8121(7) 0.3143(7) 0.6151(5) 0.076(3) Uani 0.5 1 d . . P E 1
N16B N 0.8501(5) 0.2898(5) 0.7988(3) 0.0400(17) Uani 0.5 1 d . . P E 2
C127 C 0.8238(4) 0.2400(3) 0.7045(2) 0.0505(12) Uani 1 1 d . . . . .
H12F H 0.840647 0.287540 0.680106 0.076 Uiso 0.5 1 calc GR . P E 2
H12G H 0.764491 0.225843 0.698611 0.076 Uiso 0.5 1 calc GR . P E 2
H12H H 0.857867 0.186945 0.697977 0.076 Uiso 0.5 1 calc GR . P E 2
H12C H 0.857057 0.185580 0.700874 0.076 Uiso 0.5 1 calc GR . P E 1
H12D H 0.766564 0.224584 0.714967 0.076 Uiso 0.5 1 calc GR . P E 1
H12E H 0.849276 0.278224 0.731864 0.076 Uiso 0.5 1 calc GR . P E 1
C128 C 0.8217(7) 0.2849(6) 0.6562(5) 0.051(3) Uani 0.5 1 d . . P E 1
N20 N 0.6714(2) 1.0304(3) 1.01602(13) 0.0356(8) Uani 1 1 d . . . . .
C135 C 0.7260(2) 1.0171(2) 0.98795(14) 0.0255(7) Uani 1 1 d . . . . .
C136 C 0.7950(2) 0.9997(3) 0.95150(14) 0.0259(7) Uani 1 1 d . . . . .
H13I H 0.776803 1.012338 0.914879 0.039 Uiso 1 1 calc GR . . . .
H13J H 0.811884 0.937183 0.954357 0.039 Uiso 1 1 calc GR . . . .
H13K H 0.842697 1.037950 0.960823 0.039 Uiso 1 1 calc GR . . . .
N15 N 0.8887(3) 0.4652(3) 0.7065(2) 0.0617(13) Uani 1 1 d . . . . .
C125 C 0.8916(2) 0.5396(3) 0.70178(17) 0.0350(9) Uani 1 1 d . . . . .
C126 C 0.8950(3) 0.6354(3) 0.6930(3) 0.0606(16) Uani 1 1 d . . . . .
H12I H 0.909422 0.647209 0.655758 0.091 Uiso 1 1 calc GR . . . .
H12J H 0.937622 0.661627 0.716513 0.091 Uiso 1 1 calc GR . . . .
H12K H 0.840200 0.661629 0.700740 0.091 Uiso 1 1 calc GR . . . .
N18 N 0.8021(3) 0.6234(3) 1.34331(15) 0.0514(11) Uani 1 1 d . . . . .
C133 C 0.7973(3) 0.6148(3) 1.29808(15) 0.0306(8) Uani 1 1 d . . . . .
C134 C 0.7938(3) 0.6021(2) 1.24074(14) 0.0282(8) Uani 1 1 d . . . . .
H13L H 0.801330 0.538938 1.232458 0.042 Uiso 1 1 calc GR . . . .
H13M H 0.838509 0.636759 1.224013 0.042 Uiso 1 1 calc GR . . . .
H13N H 0.739284 0.622168 1.227040 0.042 Uiso 1 1 calc GR . . . .
N19 N 0.8771(2) 0.1994(3) 1.14085(17) 0.0460(10) Uani 1 1 d . . . . .
C129 C 0.8441(2) 0.2251(3) 1.17766(16) 0.0297(8) Uani 1 1 d . . . . .
C130 C 0.8006(3) 0.2614(3) 1.22373(15) 0.0380(10) Uani 1 1 d . . . . .
H13O H 0.812484 0.224466 1.255074 0.057 Uiso 1 1 calc GR . . . .
H13P H 0.740093 0.261934 1.216649 0.057 Uiso 1 1 calc GR . . . .
H13Q H 0.820046 0.322282 1.230403 0.057 Uiso 1 1 calc GR . . . .
N17 N 0.5775(3) 0.5773(4) 1.3345(2) 0.0644(13) Uani 1 1 d . . . . .
C131 C 0.6099(3) 0.5108(4) 1.3317(2) 0.0472(12) Uani 1 1 d . . . . .
C132 C 0.6527(5) 0.4277(5) 1.3277(4) 0.080(2) Uani 1 1 d . . . . .
H13R H 0.651115 0.407278 1.290626 0.121 Uiso 1 1 calc GR . . . .
H13S H 0.625226 0.383668 1.350466 0.121 Uiso 1 1 calc GR . . . .
H13T H 0.711096 0.435174 1.339274 0.121 Uiso 1 1 calc GR . . . .
N13 N 0.3013(4) 0.4564(4) 0.5704(2) 0.0710(15) Uani 1 1 d . . . . .
C121 C 0.2853(3) 0.3823(3) 0.57299(18) 0.0440(11) Uani 1 1 d . . . . .
C122 C 0.2672(3) 0.2885(3) 0.5759(2) 0.0451(11) Uani 1 1 d . . . . .
H12L H 0.222479 0.273746 0.550317 0.068 Uiso 1 1 calc GR . . . .
H12M H 0.249069 0.273393 0.611965 0.068 Uiso 1 1 calc GR . . . .
H12N H 0.317735 0.254535 0.567223 0.068 Uiso 1 1 calc GR . . . .
N14 N 0.2460(3) 0.7451(3) 0.63604(18) 0.0495(10) Uani 1 1 d . . . . .
C123 C 0.2571(3) 0.7220(3) 0.5942(2) 0.0477(12) Uani 1 1 d . . . . .
C124 C 0.2687(6) 0.6914(5) 0.5394(3) 0.091(3) Uani 1 1 d . . . . .
H12O H 0.287396 0.629282 0.539663 0.137 Uiso 1 1 calc GR . . . .
H12P H 0.311091 0.728372 0.521991 0.137 Uiso 1 1 calc GR . . . .
H12Q H 0.215532 0.696056 0.519766 0.137 Uiso 1 1 calc GR . . . .
C0AA C 0.8098(9) 0.4264(10) 0.8453(5) 0.053(4) Uani 0.3333 1 d D U P D 3
H0AA H 0.849084 0.440868 0.816756 0.080 Uiso 0.3333 1 calc GR . P D 3
H0AB H 0.766778 0.385584 0.831586 0.080 Uiso 0.3333 1 calc GR . P D 3
H0AC H 0.840188 0.398008 0.874821 0.080 Uiso 0.3333 1 calc GR . P D 3

loop_
_atom_site_aniso_label
_atom_site_aniso_U_11
_atom_site_aniso_U_22
_atom_site_aniso_U_33
_atom_site_aniso_U_23
_atom_site_aniso_U_13
_atom_site_aniso_U_12
C1 0.0166(14) 0.0189(14) 0.0157(12) 0.0037(11) -0.0003(11) 0.0004(12)
N1 0.0133(12) 0.0192(13) 0.0131(10) 0.0060(9) -0.0005(9) -0.0012(10)
O1 0.0231(12) 0.0355(14) 0.0164(10) 0.0053(9) 0.0042(9) 0.0108(11)
C2 0.0143(14) 0.0220(15) 0.0185(13) 0.0083(11) 0.0016(11) 0.0004(12)
N2 0.0147(12) 0.0130(11) 0.0135(10) 0.0047(8) 0.0020(9) 0.0017(9)
O2 0.0138(11) 0.0374(14) 0.0262(12) 0.0159(10) 0.0012(9) 0.0044(10)
C3 0.0126(14) 0.0229(15) 0.0171(13) 0.0069(11) 0.0002(11) 0.0020(12)
N3 0.0136(12) 0.0161(12) 0.0167(11) -0.0030(9) 0.0034(9) 0.0000(10)
O3 0.0201(11) 0.0229(12) 0.0159(10) 0.0002(8) 0.0009(9) 0.0076(9)
C4 0.0135(13) 0.0180(14) 0.0162(12) 0.0064(10) 0.0008(11) -0.0005(11)
N4 0.0164(12) 0.0137(12) 0.0198(12) -0.0006(9) 0.0033(10) -0.0004(10)
O4 0.0173(11) 0.0322(13) 0.0179(10) 0.0101(9) 0.0044(9) 0.0055(10)
C5 0.0145(14) 0.0187(14) 0.0141(12) 0.0047(10) 0.0012(11) 0.0015(11)
N5 0.0131(12) 0.0146(12) 0.0206(12) -0.0014(9) 0.0034(10) 0.0004(9)
O5 0.0192(12) 0.0202(12) 0.0280(11) -0.0032(9) 0.0085(9) 0.0011(9)
C6 0.0166(15) 0.0231(16) 0.0139(12) 0.0026(11) 0.0017(11) 0.0010(12)
N6 0.0118(12) 0.0188(13) 0.0150(10) 0.0014(9) 0.0015(9) -0.0008(10)
O6 0.0231(12) 0.0220(12) 0.0279(12) -0.0005(9) 0.0119(10) -0.0022(10)
C7 0.0151(14) 0.0170(14) 0.0185(13) 0.0027(11) 0.0031(11) 0.0022(11)
O7 0.0225(12) 0.0193(12) 0.0338(13) 0.0013(10) 0.0135(10) 0.0014(10)
C8 0.0133(13) 0.0177(14) 0.0147(12) 0.0025(10) 0.0015(11) 0.0007(11)
O8 0.0340(14) 0.0189(12) 0.0245(11) -0.0025(9) 0.0096(10) 0.0039(10)
C9 0.0125(13) 0.0181(14) 0.0152(12) 0.0045(10) 0.0010(11) -0.0010(11)
O9 0.0154(11) 0.0267(13) 0.0281(11) -0.0070(10) 0.0071(9) -0.0024(9)
C10 0.0144(14) 0.0214(15) 0.0168(13) 0.0086(11) 0.0031(11) 0.0012(12)
O10 0.0184(11) 0.0258(12) 0.0233(11) -0.0061(9) 0.0036(9) -0.0024(10)
C11 0.0165(15) 0.0322(18) 0.0205(14) 0.0130(13) 0.0077(12) 0.0064(13)
O11 0.0200(11) 0.0213(11) 0.0177(10) -0.0022(8) 0.0030(9) -0.0010(9)
C12 0.0140(15) 0.0347(19) 0.0218(15) 0.0127(13) 0.0045(12) 0.0081(14)
O12 0.0146(11) 0.0424(16) 0.0218(11) -0.0068(10) 0.0059(9) -0.0048(10)
C13 0.0158(14) 0.0172(14) 0.0157(12) 0.0060(10) 0.0015(11) 0.0014(11)
C14 0.0164(14) 0.0117(13) 0.0138(12) 0.0026(10) 0.0009(11) -0.0010(10)
C15 0.0144(14) 0.0202(15) 0.0156(12) -0.0022(11) 0.0032(11) -0.0022(11)
C16 0.0173(15) 0.0171(14) 0.0188(13) -0.0015(11) 0.0010(12) 0.0004(12)
C17 0.0144(14) 0.0171(14) 0.0169(13) -0.0003(10) 0.0032(11) -0.0007(11)
C18 0.0156(14) 0.0228(16) 0.0193(13) -0.0012(11) 0.0052(12) 0.0002(12)
C19 0.0177(15) 0.0233(16) 0.0198(14) -0.0043(12) 0.0049(12) 0.0045(13)
C20 0.0143(14) 0.0165(14) 0.0179(13) -0.0035(10) 0.0017(11) 0.0022(11)
C21 0.0130(13) 0.0165(14) 0.0161(12) -0.0037(10) 0.0027(11) 0.0006(11)
C22 0.0122(13) 0.0166(14) 0.0143(12) -0.0027(10) 0.0018(10) -0.0005(11)
C23 0.0109(13) 0.0167(14) 0.0182(13) -0.0025(10) 0.0006(11) -0.0010(11)
C24 0.0138(14) 0.0181(15) 0.0207(13) -0.0051(11) 0.0038(11) 0.0006(11)
C25 0.0145(14) 0.0211(15) 0.0179(13) -0.0012(11) 0.0049(11) -0.0031(11)
C26 0.0152(14) 0.0173(14) 0.0187(13) -0.0013(11) 0.0013(11) -0.0013(11)
C27 0.0166(15) 0.0195(15) 0.0171(13) -0.0016(11) 0.0017(11) -0.0003(12)
C28 0.0147(14) 0.0186(15) 0.0208(14) -0.0015(11) 0.0018(12) 0.0004(12)
C29 0.0165(14) 0.0133(14) 0.0215(14) -0.0018(10) 0.0049(12) 0.0018(11)
C30 0.0133(14) 0.0137(13) 0.0216(13) 0.0005(11) 0.0048(11) 0.0004(11)
C31 0.0145(14) 0.0150(14) 0.0168(13) -0.0008(10) 0.0041(11) 0.0008(11)
C32 0.0155(14) 0.0135(13) 0.0170(12) -0.0003(10) 0.0029(11) 0.0015(11)
C33 0.0153(14) 0.0127(13) 0.0177(13) 0.0002(10) 0.0025(11) 0.0003(11)
C34 0.0164(14) 0.0134(14) 0.0191(13) 0.0008(10) 0.0043(11) 0.0010(11)
C35 0.0182(15) 0.0147(14) 0.0154(12) 0.0011(10) 0.0020(11) 0.0014(11)
C36 0.0152(14) 0.0118(13) 0.0159(12) 0.0015(10) 0.0012(11) 0.0003(10)
C37 0.0144(14) 0.0115(13) 0.0160(12) 0.0005(10) 0.0034(11) 0.0006(10)
C38 0.0136(14) 0.0214(15) 0.0194(13) -0.0017(11) 0.0052(11) -0.0004(12)
C39 0.0175(15) 0.0192(15) 0.0191(13) -0.0019(11) 0.0048(12) 0.0017(12)
C40 0.0143(14) 0.0138(14) 0.0195(13) 0.0011(10) 0.0012(11) -0.0004(11)
C41 0.0156(14) 0.0203(15) 0.0142(12) 0.0015(10) 0.0008(11) -0.0002(12)
C42 0.0130(13) 0.0168(14) 0.0162(12) 0.0029(10) 0.0016(11) 0.0015(11)
C43 0.0165(14) 0.0165(14) 0.0140(12) 0.0038(10) -0.0027(11) -0.0011(11)
C44 0.0268(18) 0.0228(16) 0.0225(15) 0.0050(12) -0.0086(14) -0.0075(14)
C45 0.0289(19) 0.035(2) 0.0211(15) -0.0007(13) -0.0104(14) -0.0046(15)
C46 0.0187(16) 0.0348(19) 0.0172(14) 0.0067(13) -0.0029(12) 0.0007(14)
C47 0.0174(15) 0.0204(15) 0.0182(13) 0.0073(11) -0.0015(12) 0.0025(12)
C48 0.0127(13) 0.0181(14) 0.0135(12) 0.0026(10) -0.0024(10) -0.0010(11)
C49 0.0151(14) 0.0135(13) 0.0132(12) 0.0050(10) -0.0003(11) 0.0004(11)
C50 0.0147(14) 0.0157(14) 0.0159(12) 0.0019(10) 0.0001(11) 0.0005(11)
C51 0.0227(16) 0.0282(18) 0.0148(13) 0.0044(12) -0.0013(12) 0.0037(13)
C52 0.0262(17) 0.0291(18) 0.0175(14) 0.0105(12) 0.0022(13) 0.0088(14)
C53 0.0283(19) 0.0245(17) 0.0283(17) 0.0145(13) 0.0033(15) 0.0032(14)
C54 0.0224(16) 0.0160(14) 0.0211(14) 0.0069(11) -0.0005(12) -0.0032(12)
C55 0.0183(15) 0.0139(14) 0.0220(14) -0.0009(11) 0.0002(12) -0.0011(11)
C56 0.0123(14) 0.0163(14) 0.0207(13) -0.0013(11) 0.0006(11) -0.0012(11)
C57 0.0162(14) 0.0156(14) 0.0274(15) 0.0006(12) 0.0011(12) -0.0015(12)
C58 0.0195(16) 0.0190(16) 0.0325(17) 0.0014(13) 0.0016(14) -0.0071(13)
C59 0.0240(17) 0.0200(16) 0.0327(17) -0.0049(13) -0.0004(14) -0.0040(14)
C60 0.0207(16) 0.0233(17) 0.0254(15) -0.0034(12) -0.0030(13) -0.0040(13)
N7 0.0144(12) 0.0188(13) 0.0160(11) 0.0012(9) 0.0054(10) -0.0010(10)
N8 0.0161(13) 0.0140(12) 0.0207(12) -0.0028(9) 0.0082(10) -0.0019(10)
N9 0.0164(13) 0.0134(12) 0.0223(12) -0.0035(9) 0.0022(10) -0.0023(10)
N10 0.0176(13) 0.0129(12) 0.0170(11) 0.0029(9) 0.0017(10) 0.0004(10)
N11 0.0189(13) 0.0140(12) 0.0115(10) -0.0007(8) 0.0006(10) 0.0009(10)
N12 0.0195(13) 0.0208(13) 0.0104(10) -0.0013(9) 0.0003(10) -0.0020(10)
O13 0.0205(12) 0.0196(11) 0.0254(11) -0.0032(9) 0.0080(9) -0.0002(9)
O14 0.0270(13) 0.0203(12) 0.0280(12) 0.0035(9) 0.0103(10) -0.0044(10)
O15 0.0287(14) 0.0157(11) 0.0331(13) 0.0010(9) 0.0152(11) 0.0001(10)
O16 0.052(2) 0.0159(13) 0.075(2) -0.0022(13) 0.0445(18) 0.0027(12)
O17 0.0271(13) 0.0173(11) 0.0331(13) 0.0008(9) -0.0003(10) -0.0059(10)
O18 0.0165(12) 0.0201(12) 0.0528(17) -0.0137(11) -0.0023(11) 0.0023(10)
O19 0.0206(13) 0.0184(12) 0.0588(18) 0.0113(12) -0.0080(12) -0.0030(10)
O20 0.0236(12) 0.0200(12) 0.0255(11) 0.0079(9) -0.0004(10) 0.0018(10)
O21 0.0429(16) 0.0200(12) 0.0155(10) -0.0026(8) -0.0015(10) -0.0104(11)
O22 0.0501(17) 0.0153(11) 0.0193(11) 0.0033(9) -0.0023(11) 0.0021(11)
O23 0.0338(14) 0.0181(11) 0.0190(10) -0.0049(8) -0.0039(10) 0.0017(10)
O24 0.0311(13) 0.0217(12) 0.0191(10) 0.0028(9) 0.0001(10) -0.0050(10)
C61 0.0116(13) 0.0190(15) 0.0186(13) 0.0021(11) 0.0022(11) 0.0000(11)
C62 0.0158(14) 0.0205(15) 0.0171(13) 0.0004(11) 0.0024(11) -0.0010(12)
C63 0.0158(14) 0.0148(14) 0.0157(12) 0.0022(10) 0.0024(11) -0.0033(11)
C64 0.0129(13) 0.0150(13) 0.0142(12) 0.0005(10) 0.0009(10) -0.0003(11)
C65 0.0135(13) 0.0159(14) 0.0163(12) 0.0014(10) 0.0021(11) -0.0003(11)
C66 0.0168(15) 0.0155(14) 0.0213(14) -0.0007(11) 0.0053(12) 0.0030(11)
C67 0.0184(15) 0.0139(14) 0.0224(14) 0.0014(11) 0.0055(12) -0.0005(11)
C68 0.0139(13) 0.0150(14) 0.0178(12) 0.0002(10) 0.0035(11) -0.0015(11)
C69 0.0142(13) 0.0153(14) 0.0151(12) -0.0009(10) 0.0042(11) -0.0009(11)
C70 0.0211(16) 0.0149(14) 0.0226(14) -0.0036(11) 0.0077(12) -0.0007(12)
C71 0.0255(17) 0.0142(14) 0.0290(16) -0.0044(12) 0.0103(14) -0.0011(13)
C72 0.0243(17) 0.0137(14) 0.0229(14) 0.0002(11) 0.0034(13) -0.0047(12)
C73 0.0227(17) 0.0172(15) 0.0304(16) -0.0041(12) 0.0125(14) -0.0032(13)
C74 0.0146(14) 0.0152(14) 0.0209(13) -0.0017(11) 0.0053(11) -0.0018(11)
C75 0.0204(15) 0.0133(14) 0.0241(14) -0.0056(11) 0.0027(12) -0.0011(12)
C76 0.0206(16) 0.0185(15) 0.0199(14) -0.0030(11) 0.0056(12) -0.0040(12)
C77 0.0188(15) 0.0151(14) 0.0183(13) -0.0005(10) 0.0026(11) -0.0044(11)
C78 0.0165(14) 0.0113(13) 0.0164(12) -0.0005(10) 0.0046(11) -0.0003(11)
C79 0.0163(14) 0.0145(14) 0.0200(13) -0.0018(11) 0.0026(12) 0.0013(11)
C80 0.0153(15) 0.0150(14) 0.0294(16) -0.0015(12) 0.0000(13) 0.0014(11)
C81 0.0175(15) 0.0119(14) 0.0292(16) 0.0004(11) 0.0015(13) -0.0013(11)
C82 0.0150(14) 0.0137(14) 0.0185(13) 0.0017(10) 0.0027(11) 0.0010(11)
C83 0.0175(14) 0.0134(13) 0.0147(12) 0.0013(10) 0.0026(11) 0.0012(11)
C84 0.0180(14) 0.0168(14) 0.0149(12) 0.0016(10) 0.0017(11) -0.0014(11)
C85 0.0244(17) 0.0150(15) 0.0238(15) 0.0040(11) 0.0012(13) 0.0010(12)
C86 0.0262(17) 0.0110(14) 0.0260(15) 0.0028(11) 0.0028(13) -0.0033(12)
C87 0.0180(15) 0.0134(14) 0.0179(13) 0.0026(10) 0.0049(11) 0.0019(11)
C88 0.0160(15) 0.0160(14) 0.0231(14) -0.0001(11) -0.0001(12) 0.0007(11)
C89 0.0230(16) 0.0164(14) 0.0136(12) -0.0001(10) 0.0025(12) -0.0015(12)
C90 0.0184(14) 0.0136(13) 0.0148(12) -0.0009(10) -0.0002(11) 0.0032(11)
C91 0.0157(14) 0.0146(13) 0.0139(12) -0.0001(10) 0.0027(11) 0.0011(11)
C92 0.0136(13) 0.0151(14) 0.0133(12) -0.0008(10) 0.0019(11) -0.0020(11)
C93 0.0218(15) 0.0147(14) 0.0138(12) -0.0018(10) 0.0015(11) -0.0026(11)
C94 0.037(2) 0.0161(15) 0.0166(13) -0.0024(11) -0.0008(13) -0.0063(14)
C95 0.0299(18) 0.0143(14) 0.0183(13) 0.0016(11) 0.0024(13) -0.0041(13)
C96 0.0196(15) 0.0155(14) 0.0134(12) 0.0001(10) 0.0023(11) -0.0004(11)
C97 0.0144(13) 0.0139(13) 0.0142(12) -0.0007(10) 0.0006(10) -0.0011(11)
C98 0.0160(14) 0.0168(14) 0.0150(12) -0.0021(10) 0.0005(11) 0.0004(11)
C99 0.0197(15) 0.0152(14) 0.0198(14) -0.0041(11) -0.0006(12) -0.0021(12)
C100 0.0228(16) 0.0140(14) 0.0180(13) 0.0008(11) 0.0002(12) -0.0008(12)
C101 0.0169(15) 0.0203(15) 0.0143(12) -0.0005(11) 0.0017(11) -0.0010(12)
C102 0.0170(15) 0.0172(14) 0.0159(13) -0.0016(10) 0.0006(11) 0.0000(11)
C103 0.0134(14) 0.0241(16) 0.0119(12) -0.0012(10) 0.0024(11) -0.0018(12)
C104 0.0166(14) 0.0251(16) 0.0124(12) 0.0003(11) 0.0019(11) -0.0041(12)
C105 0.0154(15) 0.0344(19) 0.0166(13) -0.0045(12) 0.0041(12) -0.0044(13)
C106 0.0235(17) 0.0349(19) 0.0157(13) -0.0022(12) 0.0063(13) -0.0087(14)
C107 0.0241(17) 0.0347(19) 0.0132(13) 0.0006(12) 0.0013(12) -0.0073(14)
C108 0.0181(15) 0.0341(19) 0.0151(13) 0.0026(12) 0.0007(12) -0.0044(13)
C109 0.0136(14) 0.0176(14) 0.0227(14) -0.0029(11) 0.0089(11) -0.0013(11)
C110 0.0139(14) 0.0192(15) 0.0203(13) -0.0032(11) 0.0046(11) -0.0044(12)
C111 0.0184(16) 0.0276(18) 0.0233(15) -0.0059(13) 0.0080(13) -0.0041(13)
C112 0.0164(16) 0.0303(18) 0.0303(17) -0.0082(14) 0.0107(13) -0.0084(14)
C113 0.0147(15) 0.0294(19) 0.0313(17) -0.0060(14) 0.0049(13) -0.0012(13)
C114 0.0145(14) 0.0263(17) 0.0234(15) -0.0047(12) 0.0036(12) -0.0010(12)
C115 0.0150(14) 0.0179(14) 0.0131(12) 0.0004(10) 0.0006(11) -0.0001(11)
C116 0.0176(14) 0.0188(14) 0.0109(11) -0.0003(10) -0.0003(11) 0.0034(11)
C117 0.0159(15) 0.036(2) 0.0197(14) -0.0047(13) -0.0020(12) 0.0018(14)
C118 0.0258(18) 0.034(2) 0.0211(15) -0.0010(13) -0.0102(14) 0.0058(15)
C119 0.0310(19) 0.0328(19) 0.0123(13) -0.0002(12) -0.0041(13) -0.0008(15)
C120 0.0270(17) 0.0322(18) 0.0121(12) -0.0015(12) 0.0024(12) -0.0015(14)
C138 0.130(5) 0.155(6) 0.072(3) -0.025(4) 0.003(4) 0.009(5)
C1AA 0.029(3) 0.042(3) 0.024(2) -0.005(2) -0.006(2) 0.001(2)
C3AA 0.018(3) 0.016(3) 0.033(4) -0.006(3) -0.012(3) 0.003(3)
C04X 0.029(3) 0.042(3) 0.024(2) -0.005(2) -0.006(2) 0.001(2)
O25 0.291(12) 0.53(2) 0.211(9) 0.283(13) -0.201(10) -0.336(15)
C137 0.130(5) 0.155(6) 0.072(3) -0.025(4) 0.003(4) 0.009(5)
C054 0.018(3) 0.016(3) 0.033(4) -0.006(3) -0.012(3) 0.003(3)
C1A 0.027(4) 0.019(3) 0.033(4) 0.003(3) -0.001(3) 0.005(3)
N16A 0.080(8) 0.036(5) 0.111(9) 0.018(5) -0.034(7) -0.001(5)
N16B 0.048(5) 0.039(4) 0.032(3) 0.001(3) 0.003(3) -0.007(3)
C127 0.068(4) 0.032(2) 0.052(3) -0.013(2) 0.010(3) 0.006(2)
C128 0.051(6) 0.023(4) 0.079(7) 0.003(4) -0.025(5) 0.005(4)
N20 0.0356(19) 0.042(2) 0.0294(16) 0.0104(14) 0.0043(14) 0.0072(16)
C135 0.0258(18) 0.0239(17) 0.0267(16) 0.0065(13) -0.0039(14) -0.0019(14)
C136 0.0254(18) 0.0247(17) 0.0276(16) 0.0050(13) 0.0040(14) -0.0023(14)
N15 0.041(2) 0.044(3) 0.101(4) 0.017(2) 0.029(2) 0.003(2)
C125 0.0196(18) 0.044(3) 0.041(2) -0.0104(18) 0.0069(16) 0.0000(17)
C126 0.039(3) 0.035(3) 0.108(5) -0.020(3) 0.033(3) -0.002(2)
N18 0.071(3) 0.050(2) 0.0332(18) -0.0031(17) 0.0154(19) -0.011(2)
C133 0.035(2) 0.0240(18) 0.0327(18) -0.0011(14) 0.0091(16) -0.0005(16)
C134 0.036(2) 0.0222(17) 0.0261(16) -0.0029(13) -0.0022(15) 0.0024(15)
N19 0.0289(19) 0.051(2) 0.058(2) 0.0181(19) 0.0162(18) 0.0079(17)
C129 0.0231(18) 0.0286(19) 0.0372(19) 0.0143(15) -0.0018(16) -0.0065(15)
C130 0.059(3) 0.030(2) 0.0245(17) 0.0018(15) 0.0002(18) -0.0156(19)
N17 0.058(3) 0.062(3) 0.073(3) -0.004(3) -0.015(2) -0.006(3)
C131 0.034(2) 0.053(3) 0.054(3) 0.009(2) -0.010(2) -0.003(2)
C132 0.064(4) 0.055(4) 0.122(6) 0.001(4) 0.015(4) 0.000(3)
N13 0.092(4) 0.049(3) 0.072(3) -0.002(2) -0.013(3) 0.000(3)
C121 0.051(3) 0.044(3) 0.037(2) -0.0048(19) -0.003(2) -0.001(2)
C122 0.047(3) 0.040(3) 0.049(3) 0.004(2) 0.005(2) -0.003(2)
N14 0.052(3) 0.043(2) 0.054(2) -0.0010(19) 0.002(2) 0.0025(19)
C123 0.049(3) 0.037(2) 0.058(3) -0.011(2) 0.019(2) -0.013(2)
C124 0.125(6) 0.078(4) 0.072(4) -0.040(3) 0.060(4) -0.064(5)
C0AA 0.027(6) 0.090(10) 0.042(6) 0.044(7) 0.004(5) 0.021(6)

loop_
_atom_type_symbol
_atom_type_description
_atom_type_scat_dispersion_real
_atom_type_scat_dispersion_imag
_atom_type_scat_source
C C 0.0033 0.0016 'International Tables Vol C Tables 4.2.6.8 and 6.1.1.4'
H H 0.0000 0.0000 'International Tables Vol C Tables 4.2.6.8 and 6.1.1.4'
N N 0.0061 0.0033 'International Tables Vol C Tables 4.2.6.8 and 6.1.1.4'
O O 0.0106 0.0060 'International Tables Vol C Tables 4.2.6.8 and 6.1.1.4'

loop_
_geom_angle_atom_site_label_1
_geom_angle_atom_site_label_2
_geom_angle_atom_site_label_3
_geom_angle
N1 C1 C5 117.4(3)
O1 C1 N1 121.3(3)
O1 C1 C5 121.3(3)
C1 N1 C43 116.6(2)
C2 N1 C1 124.0(2)
C2 N1 C43 119.2(3)
N1 C2 C3 117.4(3)
O2 C2 N1 121.4(3)
O2 C2 C3 121.2(3)
C13 N2 C49 115.6(2)
C14 N2 C13 123.8(2)
C14 N2 C49 120.2(2)
C4 C3 C2 120.1(3)
C12 C3 C2 119.5(3)
C12 C3 C4 120.4(3)
C15 N3 C50 116.4(2)
C16 N3 C15 123.9(3)
C16 N3 C50 119.5(3)
C3 C4 C5 121.0(3)
C3 C4 C9 119.6(3)
C5 C4 C9 119.4(3)
C27 N4 C55 116.5(2)
C28 N4 C27 123.9(3)
C28 N4 C55 119.2(3)
C4 C5 C1 119.7(3)
C6 C5 C1 120.2(3)
C6 C5 C4 120.0(3)
C29 N5 C56 115.2(2)
C30 N5 C29 123.8(3)
C30 N5 C56 119.4(2)
C5 C6 H6 119.7
C5 C6 C7 120.6(3)
C7 C6 H6 119.7
C41 N6 C48 116.6(2)
C42 N6 C41 123.4(3)
C42 N6 C48 119.4(2)
C6 C7 H7 119.9
C8 C7 C6 120.3(3)
C8 C7 H7 119.9
C7 C8 C9 120.1(3)
C7 C8 C14 119.9(3)
C9 C8 C14 120.0(3)
C8 C9 C4 119.6(3)
C8 C9 C10 121.2(3)
C10 C9 C4 119.2(3)
C9 C10 C13 119.9(3)
C11 C10 C9 120.3(3)
C11 C10 C13 119.8(3)
C10 C11 H11 119.8
C10 C11 C12 120.4(3)
C12 C11 H11 119.8
C3 C12 C11 120.1(3)
C3 C12 H12 120.0
C11 C12 H12 120.0
N2 C13 C10 117.4(3)
O4 C13 N2 121.2(3)
O4 C13 C10 121.4(3)
N2 C14 C8 117.5(3)
O3 C14 N2 120.5(3)
O3 C14 C8 122.0(3)
N3 C15 C23 116.3(3)
O5 C15 N3 120.9(3)
O5 C15 C23 122.8(3)
N3 C16 C17 117.4(3)
O6 C16 N3 121.4(3)
O6 C16 C17 121.2(3)
C18 C17 C16 120.5(3)
C18 C17 C22 120.0(3)
C22 C17 C16 119.5(3)
C17 C18 H18 119.7
C17 C18 C19 120.7(3)
C19 C18 H18 119.7
C18 C19 H19 119.8
C20 C19 C18 120.5(3)
C20 C19 H19 119.8
C19 C20 C21 119.7(3)
C19 C20 C27 120.0(3)
C21 C20 C27 120.3(3)
C20 C21 C22 120.2(3)
C20 C21 C26 120.9(3)
C22 C21 C26 119.0(3)
C21 C22 C17 119.0(3)
C21 C22 C23 120.0(3)
C23 C22 C17 121.0(3)
C22 C23 C15 119.9(3)
C24 C23 C15 120.1(3)
C24 C23 C22 119.9(3)
C23 C24 H24 120.0
C23 C24 C25 119.9(3)
C25 C24 H24 120.0
C24 C25 H25 119.5
C26 C25 C24 121.0(3)
C26 C25 H25 119.5
C21 C26 C28 119.9(3)
C25 C26 C21 120.0(3)
C25 C26 C28 120.1(3)
N4 C27 C20 117.1(3)
O8 C27 N4 121.1(3)
O8 C27 C20 121.8(3)
N4 C28 C26 117.5(3)
O7 C28 N4 121.4(3)
O7 C28 C26 121.2(3)
N5 C29 C33 117.0(3)
O9 C29 N5 121.4(3)
O9 C29 C33 121.6(3)
N5 C30 C31 116.7(3)
O10 C30 N5 121.4(3)
O10 C30 C31 121.9(3)
C32 C31 C30 119.9(3)
C39 C31 C30 120.2(3)
C39 C31 C32 119.9(3)
C33 C32 C31 121.1(3)
C33 C32 C37 119.8(3)
C37 C32 C31 119.1(3)
C32 C33 C29 119.7(3)
C34 C33 C29 120.1(3)
C34 C33 C32 120.3(3)
C33 C34 H34 119.9
C33 C34 C35 120.1(3)
C35 C34 H34 119.9
C34 C35 H35 119.8
C36 C35 C34 120.4(3)
C36 C35 H35 119.8
C35 C36 C37 120.4(3)
C35 C36 C42 120.0(3)
C37 C36 C42 119.6(3)
C32 C37 C36 118.9(3)
C40 C37 C32 119.8(3)
C40 C37 C36 121.3(3)
C39 C38 H38 119.9
C40 C38 H38 119.9
C40 C38 C39 120.2(3)
C31 C39 C38 120.9(3)
C31 C39 H39 119.5
C38 C39 H39 119.5
C37 C40 C41 119.7(3)
C38 C40 C37 120.0(3)
C38 C40 C41 120.3(3)
N6 C41 C40 117.0(3)
O12 C41 N6 121.1(3)
O12 C41 C40 121.9(3)
N6 C42 C36 117.3(3)
O11 C42 N6 121.1(3)
O11 C42 C36 121.6(3)
N1 C43 H43 107.2
N1 C43 C44 110.8(2)
N1 C43 C48 113.4(2)
C44 C43 H43 107.2
C48 C43 H43 107.2
C48 C43 C44 110.7(3)
C43 C44 H44A 109.2
C43 C44 H44B 109.2
H44A C44 H44B 107.9
C45 C44 C43 111.9(3)
C45 C44 H44A 109.2
C45 C44 H44B 109.2
C44 C45 H45A 109.4
C44 C45 H45B 109.4
H45A C45 H45B 108.0
C46 C45 C44 111.1(3)
C46 C45 H45A 109.4
C46 C45 H45B 109.4
C45 C46 H46A 109.6
C45 C46 H46B 109.6
C45 C46 C47 110.3(3)
H46A C46 H46B 108.1
C47 C46 H46A 109.6
C47 C46 H46B 109.6
C46 C47 H47A 109.8
C46 C47 H47B 109.8
C46 C47 C48 109.4(3)
H47A C47 H47B 108.2
C48 C47 H47A 109.8
C48 C47 H47B 109.8
N6 C48 C43 113.4(2)
N6 C48 C47 111.6(2)
N6 C48 H48 107.0
C43 C48 H48 107.0
C47 C48 C43 110.5(2)
C47 C48 H48 107.0
N2 C49 H49 107.1
N2 C49 C50 115.1(2)
N2 C49 C54 111.7(2)
C50 C49 H49 107.1
C54 C49 H49 107.1
C54 C49 C50 108.3(2)
N3 C50 C49 113.9(2)
N3 C50 H50 107.1
N3 C50 C51 113.1(3)
C49 C50 H50 107.1
C49 C50 C51 108.2(3)
C51 C50 H50 107.1
C50 C51 H51A 109.6
C50 C51 H51B 109.6
H51A C51 H51B 108.1
C52 C51 C50 110.2(3)
C52 C51 H51A 109.6
C52 C51 H51B 109.6
C51 C52 H52A 109.2
C51 C52 H52B 109.2
H52A C52 H52B 107.9
C53 C52 C51 112.0(3)
C53 C52 H52A 109.2
C53 C52 H52B 109.2
C52 C53 H53A 109.4
C52 C53 H53B 109.4
C52 C53 C54 111.1(3)
H53A C53 H53B 108.0
C54 C53 H53A 109.4
C54 C53 H53B 109.4
C49 C54 C53 109.3(3)
C49 C54 H54A 109.8
C49 C54 H54B 109.8
C53 C54 H54A 109.8
C53 C54 H54B 109.8
H54A C54 H54B 108.3
N4 C55 H55 107.0
N4 C55 C56 115.3(2)
N4 C55 C60 112.1(3)
C56 C55 H55 107.0
C56 C55 C60 108.1(3)
C60 C55 H55 107.0
N5 C56 C55 115.5(3)
N5 C56 H56 107.1
N5 C56 C57 111.1(3)
C55 C56 H56 107.1
C55 C56 C57 108.6(3)
C57 C56 H56 107.1
C56 C57 H57A 109.8
C56 C57 H57B 109.8
H57A C57 H57B 108.2
C58 C57 C56 109.5(3)
C58 C57 H57A 109.8
C58 C57 H57B 109.8
C57 C58 H58A 109.2
C57 C58 H58B 109.2
C57 C58 C59 112.2(3)
H58A C58 H58B 107.9
C59 C58 H58A 109.2
C59 C58 H58B 109.2
C58 C59 H59A 109.0
C58 C59 H59B 109.0
C58 C59 C60 112.8(3)
H59A C59 H59B 107.8
C60 C59 H59A 109.0
C60 C59 H59B 109.0
C55 C60 H60A 109.7
C55 C60 H60B 109.7
C59 C60 C55 109.6(3)
C59 C60 H60A 109.7
C59 C60 H60B 109.7
H60A C60 H60B 108.2
C61 N7 C103 115.4(2)
C62 N7 C61 123.7(2)
C62 N7 C103 120.7(3)
C73 N8 C109 116.7(3)
C74 N8 C73 124.0(3)
C74 N8 C109 119.0(2)
C75 N9 C76 122.9(3)
C75 N9 C110 120.1(3)
C76 N9 C110 116.9(3)
C87 N10 C115 119.6(2)
C88 N10 C87 123.8(3)
C88 N10 C115 116.3(2)
C89 N11 C90 124.2(2)
C89 N11 C116 119.2(2)
C90 N11 C116 116.4(2)
C101 N12 C104 115.1(3)
C102 N12 C101 123.9(2)
C102 N12 C104 120.3(3)
N7 C61 C65 117.0(3)
O13 C61 N7 121.1(3)
O13 C61 C65 121.9(3)
N7 C62 C63 117.3(3)
O14 C62 N7 121.0(3)
O14 C62 C63 121.8(3)
C64 C63 C62 119.6(3)
C72 C63 C62 120.4(3)
C72 C63 C64 120.0(3)
C65 C64 C63 121.2(3)
C65 C64 C69 119.2(3)
C69 C64 C63 119.5(3)
C64 C65 C61 119.8(3)
C66 C65 C61 119.7(3)
C66 C65 C64 120.5(3)
C65 C66 H66 120.1
C65 C66 C67 119.8(3)
C67 C66 H66 120.1
C66 C67 H67 119.8
C68 C67 C66 120.5(3)
C68 C67 H67 119.8
C67 C68 C69 120.2(3)
C67 C68 C74 119.8(3)
C69 C68 C74 120.0(3)
C64 C69 C70 119.6(3)
C68 C69 C64 119.5(3)
C68 C69 C70 120.9(3)
C69 C70 C73 119.6(3)
C71 C70 C69 119.8(3)
C71 C70 C73 120.6(3)
C70 C71 H71 119.8
C70 C71 C72 120.3(3)
C72 C71 H71 119.8
C63 C72 C71 120.6(3)
C63 C72 H72 119.7
C71 C72 H72 119.7
N8 C73 C70 117.1(3)
O16 C73 N8 121.0(3)
O16 C73 C70 121.9(3)
N8 C74 C68 117.6(3)
O15 C74 N8 121.4(3)
O15 C74 C68 120.9(3)
N9 C75 C79 117.2(3)
O18 C75 N9 120.3(3)
O18 C75 C79 122.5(3)
N9 C76 C77 117.3(3)
O17 C76 N9 120.8(3)
O17 C76 C77 121.9(3)
C78 C77 C76 119.6(3)
C86 C77 C76 120.6(3)
C86 C77 C78 119.8(3)
C77 C78 C79 121.4(3)
C77 C78 C83 119.4(3)
C79 C78 C83 119.2(3)
C78 C79 C75 119.5(3)
C80 C79 C75 119.7(3)
C80 C79 C78 120.8(3)
C79 C80 H80 120.0
C79 C80 C81 120.0(3)
C81 C80 H80 120.0
C80 C81 H81 119.8
C82 C81 C80 120.4(3)
C82 C81 H81 119.8
C81 C82 C83 120.3(3)
C81 C82 C88 119.7(3)
C83 C82 C88 120.1(3)
C78 C83 C82 119.2(3)
C84 C83 C78 120.0(3)
C84 C83 C82 120.9(3)
C83 C84 C87 119.7(3)
C85 C84 C83 119.6(3)
C85 C84 C87 120.7(3)
C84 C85 H85 119.8
C84 C85 C86 120.4(3)
C86 C85 H85 119.8
C77 C86 C85 120.8(3)
C77 C86 H86 119.6
C85 C86 H86 119.6
N10 C87 C84 117.1(3)
O20 C87 N10 121.1(3)
O20 C87 C84 121.9(3)
N10 C88 C82 117.5(3)
O19 C88 N10 121.0(3)
O19 C88 C82 121.5(3)
N11 C89 C93 117.0(3)
O21 C89 N11 121.1(3)
O21 C89 C93 121.9(3)
N11 C90 C91 117.4(3)
O22 C90 N11 120.9(3)
O22 C90 C91 121.7(3)
C92 C91 C90 120.1(3)
C100 C91 C90 119.3(3)
C100 C91 C92 120.6(3)
C91 C92 C93 121.2(3)
C91 C92 C97 119.7(3)
C93 C92 C97 119.1(3)
C92 C93 C89 120.0(3)
C94 C93 C89 119.2(3)
C94 C93 C92 120.8(3)
C93 C94 H94 120.1
C93 C94 C95 119.9(3)
C95 C94 H94 120.1
C94 C95 H95 119.8
C96 C95 C94 120.4(3)
C96 C95 H95 119.8
C95 C96 C97 120.5(3)
C95 C96 C101 120.4(3)
C97 C96 C101 119.1(3)
C96 C97 C92 119.3(3)
C96 C97 C98 121.9(3)
C98 C97 C92 118.8(3)
C97 C98 C102 119.3(3)
C99 C98 C97 120.7(3)
C99 C98 C102 120.0(3)
C98 C99 H99 119.6
C98 C99 C100 120.8(3)
C100 C99 H99 119.6
C91 C100 C99 119.4(3)
C91 C100 H100 120.3
C99 C100 H100 120.3
N12 C101 C96 117.2(3)
O24 C101 N12 121.6(3)
O24 C101 C96 121.2(3)
N12 C102 C98 117.0(3)
O23 C102 N12 121.5(3)
O23 C102 C98 121.5(3)
N7 C103 H103 106.8
N7 C103 C104 114.5(2)
N7 C103 C108 114.0(3)
C104 C103 H103 106.8
C108 C103 H103 106.8
C108 C103 C104 107.6(3)
N12 C104 C103 114.1(2)
N12 C104 H104 107.1
N12 C104 C105 112.7(3)
C103 C104 H104 107.1
C105 C104 C103 108.3(2)
C105 C104 H104 107.1
C104 C105 H10A 109.8
C104 C105 H10B 109.8
C104 C105 C106 109.3(3)
H10A C105 H10B 108.3
C106 C105 H10A 109.8
C106 C105 H10B 109.8
C105 C106 H10C 109.1
C105 C106 H10D 109.1
H10C C106 H10D 107.9
C107 C106 C105 112.3(3)
C107 C106 H10C 109.1
C107 C106 H10D 109.1
C106 C107 H10E 109.2
C106 C107 H10F 109.2
C106 C107 C108 112.2(3)
H10E C107 H10F 107.9
C108 C107 H10E 109.2
C108 C107 H10F 109.2
C103 C108 C107 108.5(3)
C103 C108 H10G 110.0
C103 C108 H10H 110.0
C107 C108 H10G 110.0
C107 C108 H10H 110.0
H10G C108 H10H 108.4
N8 C109 H109 107.0
N8 C109 C110 113.8(3)
N8 C109 C114 111.9(2)
C110 C109 H109 107.0
C114 C109 H109 107.0
C114 C109 C110 109.7(3)
N9 C110 C109 112.6(2)
N9 C110 H110 106.7
N9 C110 C111 114.3(3)
C109 C110 H110 106.7
C111 C110 C109 109.3(3)
C111 C110 H110 106.7
C110 C111 H11A 110.0
C110 C111 H11B 110.0
C110 C111 C112 108.7(3)
H11A C111 H11B 108.3
C112 C111 H11A 110.0
C112 C111 H11B 110.0
C111 C112 H11C 109.3
C111 C112 H11D 109.3
H11C C112 H11D 108.0
C113 C112 C111 111.4(3)
C113 C112 H11C 109.3
C113 C112 H11D 109.3
C112 C113 H11E 109.2
C112 C113 H11F 109.2
C112 C113 C114 111.9(3)
H11E C113 H11F 107.9
C114 C113 H11E 109.2
C114 C113 H11F 109.2
C109 C114 H11G 109.7
C109 C114 H11H 109.7
C113 C114 C109 109.6(3)
C113 C114 H11G 109.7
C113 C114 H11H 109.7
H11G C114 H11H 108.2
N10 C115 H115 106.8
N10 C115 C116 111.8(2)
N10 C115 C120 111.4(2)
C116 C115 H115 106.8
C120 C115 H115 106.8
C120 C115 C116 112.8(3)
N11 C116 C115 109.9(2)
N11 C116 H116 107.2
N11 C116 C117 113.0(3)
C115 C116 H116 107.2
C115 C116 C117 112.1(3)
C117 C116 H116 107.2
C116 C117 H11I 109.6
C116 C117 H11J 109.6
H11I C117 H11J 108.1
C118 C117 C116 110.1(3)
C118 C117 H11I 109.6
C118 C117 H11J 109.6
C117 C118 H11K 109.6
C117 C118 H11L 109.6
H11K C118 H11L 108.1
C119 C118 C117 110.4(3)
C119 C118 H11K 109.6
C119 C118 H11L 109.6
C118 C119 H11M 109.9
C118 C119 H11N 109.9
C118 C119 C120 109.1(3)
H11M C119 H11N 108.3
C120 C119 H11M 109.9
C120 C119 H11N 109.9
C115 C120 C119 109.5(3)
C115 C120 H12A 109.8
C115 C120 H12B 109.8
C119 C120 H12A 109.8
C119 C120 H12B 109.8
H12A C120 H12B 108.2
H13A C138 H13B 112.2
H13C C138 H13D 109.7
C1AA C138 H13C 112.0
C1AA C138 H13D 112.0
C1AA C138 O25 99.0(7)
C04X C138 H13A 115.2
C04X C138 H13B 115.2
C04X C138 O25 80.4(7)
O25 C138 H13A 115.2
O25 C138 H13B 115.2
O25 C138 H13C 112.0
O25 C138 H13D 112.0
C138 C1AA H1AA 109.5
C138 C1AA H1AC 109.5
C138 C1AA H1AB 109.5
H1AA C1AA H1AC 109.5
H1AA C1AA H1AB 109.5
H1AC C1AA H1AB 109.5
H3AA C3AA H3AB 109.5
H3AA C3AA H3AC 109.5
H3AB C3AA H3AC 109.5
C137 C3AA H3AA 109.5
C137 C3AA H3AB 109.5
C137 C3AA H3AC 109.5
C138 C04X H04A 109.5
C138 C04X H04B 109.5
C138 C04X H04C 109.5
H04A C04X H04B 109.5
H04A C04X H04C 109.5
H04B C04X H04C 109.5
C138 O25 C137 127.8(7)
C3AA C137 O25 120.6(9)
C3AA C137 H13G 107.2
C3AA C137 H13H 107.2
O25 C137 H13E 114.6
O25 C137 H13F 114.6
O25 C137 H13G 107.2
O25 C137 H13H 107.2
H13E C137 H13F 111.7
H13G C137 H13H 106.8
C054 C137 O25 84.2(8)
C054 C137 H13E 114.6
C054 C137 H13F 114.6
C0AA C137 O25 106.7(10)
C137 C054 H05A 109.5
C137 C054 H05B 109.5
C137 C054 H05C 109.5
H05A C054 H05B 109.5
H05A C054 H05C 109.5
H05B C054 H05C 109.5
N16B C1A C127 176.0(9)
C1A C127 H12F 109.5
C1A C127 H12G 109.5
C1A C127 H12H 109.5
H12F C127 H12G 109.5
H12F C127 H12H 109.5
H12G C127 H12H 109.5
H12C C127 H12D 109.5
H12C C127 H12E 109.5
H12D C127 H12E 109.5
C128 C127 H12C 109.5
C128 C127 H12D 109.5
C128 C127 H12E 109.5
N16A C128 C127 171.3(11)
N20 C135 C136 179.2(4)
C135 C136 H13I 109.5
C135 C136 H13J 109.5
C135 C136 H13K 109.5
H13I C136 H13J 109.5
H13I C136 H13K 109.5
H13J C136 H13K 109.5
N15 C125 C126 177.3(6)
C125 C126 H12I 109.5
C125 C126 H12J 109.5
C125 C126 H12K 109.5
H12I C126 H12J 109.5
H12I C126 H12K 109.5
H12J C126 H12K 109.5
N18 C133 C134 178.0(5)
C133 C134 H13L 109.5
C133 C134 H13M 109.5
C133 C134 H13N 109.5
H13L C134 H13M 109.5
H13L C134 H13N 109.5
H13M C134 H13N 109.5
N19 C129 C130 177.6(4)
C129 C130 H13O 109.5
C129 C130 H13P 109.5
C129 C130 H13Q 109.5
H13O C130 H13P 109.5
H13O C130 H13Q 109.5
H13P C130 H13Q 109.5
N17 C131 C132 178.5(7)
C131 C132 H13R 109.5
C131 C132 H13S 109.5
C131 C132 H13T 109.5
H13R C132 H13S 109.5
H13R C132 H13T 109.5
H13S C132 H13T 109.5
N13 C121 C122 178.5(7)
C121 C122 H12L 109.5
C121 C122 H12M 109.5
C121 C122 H12N 109.5
H12L C122 H12M 109.5
H12L C122 H12N 109.5
H12M C122 H12N 109.5
N14 C123 C124 178.2(6)
C123 C124 H12O 109.5
C123 C124 H12P 109.5
C123 C124 H12Q 109.5
H12O C124 H12P 109.5
H12O C124 H12Q 109.5
H12P C124 H12Q 109.5
C137 C0AA H0AA 109.5
C137 C0AA H0AB 109.5
C137 C0AA H0AC 109.5
H0AA C0AA H0AB 109.5
H0AA C0AA H0AC 109.5
H0AB C0AA H0AC 109.5

loop_
_geom_bond_atom_site_label_1
_geom_bond_atom_site_label_2
_geom_bond_distance
C1 N1 1.408(4)
C1 O1 1.214(4)
C1 C5 1.490(4)
N1 C2 1.402(4)
N1 C43 1.490(4)
C2 O2 1.214(4)
C2 C3 1.482(4)
N2 C13 1.412(4)
N2 C14 1.403(4)
N2 C49 1.491(4)
C3 C4 1.411(4)
C3 C12 1.376(4)
N3 C15 1.419(4)
N3 C16 1.402(4)
N3 C50 1.483(4)
O3 C14 1.216(4)
C4 C5 1.413(4)
C4 C9 1.415(4)
N4 C27 1.414(4)
N4 C28 1.409(4)
N4 C55 1.490(4)
O4 C13 1.220(4)
C5 C6 1.378(4)
N5 C29 1.407(4)
N5 C30 1.401(4)
N5 C56 1.487(4)
O5 C15 1.210(4)
C6 H6 0.9500
C6 C7 1.407(4)
N6 C41 1.414(4)
N6 C42 1.403(4)
N6 C48 1.478(4)
O6 C16 1.216(4)
C7 H7 0.9500
C7 C8 1.383(4)
O7 C28 1.205(4)
C8 C9 1.405(4)
C8 C14 1.485(4)
O8 C27 1.214(4)
C9 C10 1.412(4)
O9 C29 1.215(4)
C10 C11 1.380(4)
C10 C13 1.484(4)
O10 C30 1.212(4)
C11 H11 0.9500
C11 C12 1.412(4)
O11 C42 1.219(4)
C12 H12 0.9500
O12 C41 1.212(4)
C15 C23 1.480(4)
C16 C17 1.489(4)
C17 C18 1.373(4)
C17 C22 1.417(4)
C18 H18 0.9500
C18 C19 1.404(5)
C19 H19 0.9500
C19 C20 1.379(4)
C20 C21 1.406(4)
C20 C27 1.489(5)
C21 C22 1.410(4)
C21 C26 1.426(4)
C22 C23 1.414(4)
C23 C24 1.386(4)
C24 H24 0.9500
C24 C25 1.411(5)
C25 H25 0.9500
C25 C26 1.370(4)
C26 C28 1.488(4)
C29 C33 1.486(4)
C30 C31 1.485(4)
C31 C32 1.418(4)
C31 C39 1.372(4)
C32 C33 1.408(4)
C32 C37 1.409(4)
C33 C34 1.377(4)
C34 H34 0.9500
C34 C35 1.403(4)
C35 H35 0.9500
C35 C36 1.378(4)
C36 C37 1.412(4)
C36 C42 1.485(4)
C37 C40 1.408(4)
C38 H38 0.9500
C38 C39 1.400(5)
C38 C40 1.381(4)
C39 H39 0.9500
C40 C41 1.481(4)
C43 H43 1.0000
C43 C44 1.540(5)
C43 C48 1.538(4)
C44 H44A 0.9900
C44 H44B 0.9900
C44 C45 1.528(5)
C45 H45A 0.9900
C45 H45B 0.9900
C45 C46 1.520(6)
C46 H46A 0.9900
C46 H46B 0.9900
C46 C47 1.528(5)
C47 H47A 0.9900
C47 H47B 0.9900
C47 C48 1.533(4)
C48 H48 1.0000
C49 H49 1.0000
C49 C50 1.539(4)
C49 C54 1.533(4)
C50 H50 1.0000
C50 C51 1.540(4)
C51 H51A 0.9900
C51 H51B 0.9900
C51 C52 1.528(5)
C52 H52A 0.9900
C52 H52B 0.9900
C52 C53 1.527(5)
C53 H53A 0.9900
C53 H53B 0.9900
C53 C54 1.533(4)
C54 H54A 0.9900
C54 H54B 0.9900
C55 H55 1.0000
C55 C56 1.527(4)
C55 C60 1.533(5)
C56 H56 1.0000
C56 C57 1.539(4)
C57 H57A 0.9900
C57 H57B 0.9900
C57 C58 1.521(5)
C58 H58A 0.9900
C58 H58B 0.9900
C58 C59 1.522(5)
C59 H59A 0.9900
C59 H59B 0.9900
C59 C60 1.528(5)
C60 H60A 0.9900
C60 H60B 0.9900
N7 C61 1.414(4)
N7 C62 1.402(4)
N7 C103 1.484(4)
N8 C73 1.409(4)
N8 C74 1.398(4)
N8 C109 1.498(4)
N9 C75 1.405(4)
N9 C76 1.410(4)
N9 C110 1.475(4)
N10 C87 1.412(4)
N10 C88 1.403(4)
N10 C115 1.494(4)
N11 C89 1.406(4)
N11 C90 1.408(4)
N11 C116 1.493(4)
N12 C101 1.407(4)
N12 C102 1.393(4)
N12 C104 1.488(4)
O13 C61 1.207(4)
O14 C62 1.213(4)
O15 C74 1.215(4)
O16 C73 1.204(4)
O17 C76 1.220(4)
O18 C75 1.219(4)
O19 C88 1.218(4)
O20 C87 1.216(4)
O21 C89 1.210(4)
O22 C90 1.210(4)
O23 C102 1.213(4)
O24 C101 1.221(4)
C61 C65 1.477(4)
C62 C63 1.488(4)
C63 C64 1.416(4)
C63 C72 1.376(4)
C64 C65 1.403(4)
C64 C69 1.413(4)
C65 C66 1.385(4)
C66 H66 0.9500
C66 C67 1.405(4)
C67 H67 0.9500
C67 C68 1.378(4)
C68 C69 1.405(4)
C68 C74 1.484(4)
C69 C70 1.419(4)
C70 C71 1.380(5)
C70 C73 1.485(4)
C71 H71 0.9500
C71 C72 1.415(5)
C72 H72 0.9500
C75 C79 1.476(5)
C76 C77 1.484(5)
C77 C78 1.405(4)
C77 C86 1.379(5)
C78 C79 1.408(4)
C78 C83 1.411(4)
C79 C80 1.371(4)
C80 H80 0.9500
C80 C81 1.412(5)
C81 H81 0.9500
C81 C82 1.370(4)
C82 C83 1.419(4)
C82 C88 1.475(4)
C83 C84 1.405(4)
C84 C85 1.381(4)
C84 C87 1.487(5)
C85 H85 0.9500
C85 C86 1.398(5)
C86 H86 0.9500
C89 C93 1.488(4)
C90 C91 1.479(4)
C91 C92 1.402(4)
C91 C100 1.396(4)
C92 C93 1.412(4)
C92 C97 1.420(4)
C93 C94 1.373(4)
C94 H94 0.9500
C94 C95 1.416(4)
C95 H95 0.9500
C95 C96 1.373(4)
C96 C97 1.408(4)
C96 C101 1.487(4)
C97 C98 1.410(4)
C98 C99 1.377(4)
C98 C102 1.485(4)
C99 H99 0.9500
C99 C100 1.404(4)
C100 H100 0.9500
C103 H103 1.0000
C103 C104 1.541(4)
C103 C108 1.531(4)
C104 H104 1.0000
C104 C105 1.526(4)
C105 H10A 0.9900
C105 H10B 0.9900
C105 C106 1.535(5)
C106 H10C 0.9900
C106 H10D 0.9900
C106 C107 1.526(5)
C107 H10E 0.9900
C107 H10F 0.9900
C107 C108 1.537(5)
C108 H10G 0.9900
C108 H10H 0.9900
C109 H109 1.0000
C109 C110 1.545(5)
C109 C114 1.538(5)
C110 H110 1.0000
C110 C111 1.531(4)
C111 H11A 0.9900
C111 H11B 0.9900
C111 C112 1.540(5)
C112 H11C 0.9900
C112 H11D 0.9900
C112 C113 1.513(5)
C113 H11E 0.9900
C113 H11F 0.9900
C113 C114 1.536(5)
C114 H11G 0.9900
C114 H11H 0.9900
C115 H115 1.0000
C115 C116 1.530(4)
C115 C120 1.522(4)
C116 H116 1.0000
C116 C117 1.538(5)
C117 H11I 0.9900
C117 H11J 0.9900
C117 C118 1.532(5)
C118 H11K 0.9900
C118 H11L 0.9900
C118 C119 1.527(5)
C119 H11M 0.9900
C119 H11N 0.9900
C119 C120 1.530(5)
C120 H12A 0.9900
C120 H12B 0.9900
C138 H13A 0.9900
C138 H13B 0.9900
C138 H13C 0.9900
C138 H13D 0.9900
C138 C1AA 1.315(9)
C138 C04X 1.382(9)
C138 O25 1.658(16)
C1AA H1AA 0.9800
C1AA H1AC 0.9800
C1AA H1AB 0.9800
C3AA H3AA 0.9800
C3AA H3AB 0.9800
C3AA H3AC 0.9800
C3AA C137 1.346(13)
C04X H04A 0.9800
C04X H04B 0.9800
C04X H04C 0.9800
O25 C137 1.844(15)
C137 H13E 0.9900
C137 H13F 0.9900
C137 H13G 0.9900
C137 H13H 0.9900
C137 C054 1.400(12)
C137 C0AA 1.604(12)
C054 H05A 0.9800
C054 H05B 0.9800
C054 H05C 0.9800
C1A N16B 1.113(10)
C1A C127 1.400(9)
N16A C128 1.132(15)
C127 H12F 0.9800
C127 H12G 0.9800
C127 H12H 0.9800
C127 H12C 0.9800
C127 H12D 0.9800
C127 H12E 0.9800
C127 C128 1.387(13)
N20 C135 1.143(5)
C135 C136 1.461(5)
C136 H13I 0.9800
C136 H13J 0.9800
C136 H13K 0.9800
N15 C125 1.126(6)
C125 C126 1.457(7)
C126 H12I 0.9800
C126 H12J 0.9800
C126 H12K 0.9800
N18 C133 1.144(5)
C133 C134 1.452(5)
C134 H13L 0.9800
C134 H13M 0.9800
C134 H13N 0.9800
N19 C129 1.135(6)
C129 C130 1.459(6)
C130 H13O 0.9800
C130 H13P 0.9800
C130 H13Q 0.9800
N17 C131 1.129(7)
C131 C132 1.427(9)
C132 H13R 0.9800
C132 H13S 0.9800
C132 H13T 0.9800
N13 C121 1.145(7)
C121 C122 1.441(7)
C122 H12L 0.9800
C122 H12M 0.9800
C122 H12N 0.9800
N14 C123 1.122(6)
C123 C124 1.462(7)
C124 H12O 0.9800
C124 H12P 0.9800
C124 H12Q 0.9800
C0AA H0AA 0.9800
C0AA H0AB 0.9800
C0AA H0AC 0.9800

loop_
_twin_individual_id
_twin_individual_mass_fraction_refined
1 1.5(7)
2 -0.5(7)

loop_
_publcif_info_datablock.id
_publcif_info_datablock.publ_exptl
_publcif_info_datablock.publ_geom
_publcif_info_datablock.structure
{40778cff-0668-400b-82ca-836b2e2a4490} y y y

loop_
_publcif_info_exptl_table_extra_item
sin_theta_over_lambda_max

loop_
_publcif_info_tables.block_id
_publcif_info_tables.reference_item
{40778cff-0668-400b-82ca-836b2e2a4490} '_publcif_info_datablock.publ_exptl'

loop_
_publcif_info_cif.paper_type
EE
